data_7215811
loop_
_publ_author_name
'Ling, Irene'
'Skelton, Brian W.'
'Sobolev, Alexandre N.'
'Alias, Yatimah'
'Raston, Colin L.'

_publ_section_title
;
 Manipulating the conformation and interplay of p-sulfonated
 calix[4]arenes by lower rim tri-substitution with
 N&#x2032;-cyanocarbamimidate groups
;
_journal_issue 23
_journal_name_full CrystEngComm
_journal_page_first 5159
_journal_paper_doi 10.1039/c4ce00336e
_journal_volume 16
_journal_year 2014
_chemical_formula_sum 'C304 H496 Gd7 N80 Na7 O254 S32'
_chemical_formula_weight 11623.41
_chemical_name_systematic
; 
 ? 
;
_space_group_IT_number 12
_symmetry_cell_setting monoclinic
_symmetry_Int_Tables_number 12
_symmetry_space_group_name_Hall '-C 2y'
_symmetry_space_group_name_H-M 'C 1 2/m 1'
_atom_sites_solution_hydrogens geom
_atom_sites_solution_primary direct
_atom_sites_solution_secondary difmap
_audit_creation_method SHELXL-97
_cell_angle_alpha 90.0
_cell_angle_beta 117.023(6)
_cell_angle_gamma 90.0
_cell_formula_units_Z 2
_cell_length_a 39.799(2)
_cell_length_b 31.5266(9)
_cell_length_c 22.9740(11)
_cell_measurement_reflns_used 4936
_cell_measurement_temperature 100(2)
_cell_measurement_theta_max 28.55
_cell_measurement_theta_min 2.822
_cell_volume 25679(2)
_computing_cell_refinement
;
CrysAlisPro, Oxford Diffraction Ltd.,
Version 1.171.34.44 (release 25-10-2010 CrysAlis171 .NET)
(compiled Oct 25 2010,18:11:34)
;
_computing_data_collection
;
CrysAlisPro, Oxford Diffraction Ltd.,
Version 1.171.34.44 (release 25-10-2010 CrysAlis171 .NET)
(compiled Oct 25 2010,18:11:34)
;
_computing_data_reduction
;
CrysAlisPro, Oxford Diffraction Ltd.,
Version 1.171.34.44 (release 25-10-2010 CrysAlis171 .NET)
(compiled Oct 25 2010,18:11:34)
;
_computing_molecular_graphics 'X-Seed 2.0 (Barbour, 2001)'
_computing_publication_material 'SHELXL-97 (Sheldrick, 2008)'
_computing_structure_refinement 'SHELXL-97 (Sheldrick, 2008)'
_computing_structure_solution 'SHELXS-97 (Sheldrick, 2008)'
_diffrn_ambient_temperature 100(2)
_diffrn_detector_area_resol_mean 16.0009
_diffrn_measured_fraction_theta_full 0.993
_diffrn_measured_fraction_theta_max 0.929
_diffrn_measurement_device_type 'Oxford Diffraction Xcalibur-S, Sapphire3 CCD'
_diffrn_measurement_method '\w scans'
_diffrn_radiation_monochromator graphite
_diffrn_radiation_source 'normal-focus sealed tube'
_diffrn_radiation_type MoK\a
_diffrn_radiation_wavelength 0.71073
_diffrn_reflns_av_R_equivalents 0.1131
_diffrn_reflns_av_sigmaI/netI 0.1532
_diffrn_reflns_limit_h_max 47
_diffrn_reflns_limit_h_min -52
_diffrn_reflns_limit_k_max 33
_diffrn_reflns_limit_k_min -41
_diffrn_reflns_limit_l_max 29
_diffrn_reflns_limit_l_min -29
_diffrn_reflns_number 100592
_diffrn_reflns_theta_full 27.50
_diffrn_reflns_theta_max 28.62
_diffrn_reflns_theta_min 2.83
_exptl_absorpt_coefficient_mu 1.134
_exptl_absorpt_correction_T_max 1.0000
_exptl_absorpt_correction_T_min 0.98196
_exptl_absorpt_correction_type multi-scan
_exptl_absorpt_process_details
;
CrysAlisPro, Oxford Diffraction Ltd.,
Version 1.171.34.44 (release 25-10-2010 CrysAlis171 .NET)
(compiled Oct 25 2010,18:11:34)
Empirical absorption correction using spherical harmonics,
 implemented in SCALE3 ABSPACK scaling algorithm.
;
_exptl_crystal_colour colorless
_exptl_crystal_density_diffrn 1.503
_exptl_crystal_density_method 'not measured'
_exptl_crystal_description needle
_exptl_crystal_F_000 11898
_exptl_crystal_size_max 0.18
_exptl_crystal_size_mid 0.09
_exptl_crystal_size_min 0.08
_platon_squeeze_details
;
;
_refine_diff_density_max 2.845
_refine_diff_density_min -3.404
_refine_diff_density_rms 0.183
_refine_ls_extinction_method none
_refine_ls_goodness_of_fit_ref 1.178
_refine_ls_hydrogen_treatment mixed
_refine_ls_matrix_type full
_refine_ls_number_parameters 1798
_refine_ls_number_reflns 31123
_refine_ls_number_restraints 692
_refine_ls_restrained_S_all 1.188
_refine_ls_R_factor_all 0.2253
_refine_ls_R_factor_gt 0.1420
_refine_ls_shift/su_max 0.002
_refine_ls_shift/su_mean 0.000
_refine_ls_structure_factor_coef Fsqd
_refine_ls_weighting_details 'calc w=1/[\s^2^(Fo^2^)+(0.0800P)^2^+450.0000P] where P=(Fo^2^+2Fc^2^)/3'
_refine_ls_weighting_scheme calc
_refine_ls_wR_factor_gt 0.2837
_refine_ls_wR_factor_ref 0.3217
_reflns_number_gt 16365
_reflns_number_total 31123
_reflns_threshold_expression >2sigma(I)
_cod_data_source_file c4ce00336e1.cif
_cod_data_source_block 210808b
_cod_depositor_comments 'Adding full bibliography for 7215811.cif.'
_cod_original_sg_symbol_H-M 'C 2/m'
_cod_database_code 7215811

loop_
_symmetry_equiv_pos_as_xyz
'x, y, z'
'-x, y, -z'
'x+1/2, y+1/2, z'
'-x+1/2, y+1/2, -z'
'-x, -y, -z'
'x, -y, z'
'-x+1/2, -y+1/2, -z'
'x+1/2, -y+1/2, z'

loop_
_atom_site_label
_atom_site_type_symbol
_atom_site_fract_x
_atom_site_fract_y
_atom_site_fract_z
_atom_site_U_iso_or_equiv
_atom_site_adp_type
_atom_site_occupancy
_atom_site_symmetry_multiplicity
_atom_site_calc_flag
_atom_site_refinement_flags
_atom_site_disorder_assembly
_atom_site_disorder_group
C10A C 0.0543(3) 0.2580(3) 0.0734(4) 0.028(2) Uani 1 1 d . . .
H10A H 0.0358 0.2345 0.0585 0.033 Uiso 1 1 calc R . .
H10B H 0.0440 0.2807 0.0904 0.033 Uiso 1 1 calc R . .
C11A C 0.1208(3) 0.2700(3) 0.1615(4) 0.0224(19) Uani 1 1 d . . .
C12A C 0.1557(2) 0.2557(3) 0.2098(4) 0.0222(19) Uani 1 1 d . . .
C13A C 0.1588(3) 0.2132(3) 0.2273(4) 0.026(2) Uani 1 1 d . . .
H13A H 0.1819 0.2032 0.2613 0.031 Uiso 1 1 calc R . .
C14A C 0.1294(2) 0.1851(3) 0.1968(4) 0.029(2) Uani 1 1 d D A .
C15A C 0.0955(3) 0.1988(3) 0.1479(4) 0.0219(19) Uani 1 1 d . . .
H15A H 0.0752 0.1795 0.1268 0.026 Uiso 1 1 calc R . .
C16A C 0.0913(2) 0.2417(3) 0.1297(4) 0.0189(18) Uani 1 1 d U . .
S1A S 0.13377(8) 0.13217(8) 0.22374(15) 0.0416(7) Uani 1 1 d D . .
O11A O 0.1738(2) 0.1272(3) 0.2727(5) 0.063(4) Uani 0.67 1 d PDU A 1
O12A O 0.1242(3) 0.1046(2) 0.1689(5) 0.055(4) Uani 0.67 1 d PDU A 1
O13A O 0.1095(3) 0.1277(2) 0.2555(4) 0.027(2) Uani 0.67 1 d PDU A 1
O14A O 0.1718(3) 0.1186(4) 0.2417(9) 0.052(8) Uiso 0.33 1 d PD A 2
O15A O 0.1062(4) 0.1080(4) 0.1671(6) 0.051(8) Uiso 0.33 1 d PD A 2
O16A O 0.1238(5) 0.1310(4) 0.2769(6) 0.030(7) Uiso 0.33 1 d PD A 2
O1A O 0.11491(17) 0.31175(19) 0.1434(3) 0.0251(14) Uani 1 1 d . . .
H1A H 0.1213 0.3270 0.1767 0.038 Uiso 1 1 calc R . .
C20A C 0.1886(3) 0.2859(3) 0.2429(5) 0.028(2) Uani 1 1 d . . .
H20A H 0.1814 0.3079 0.2659 0.033 Uiso 1 1 calc R . .
H20B H 0.2100 0.2698 0.2765 0.033 Uiso 1 1 calc R . .
C21A C 0.2126(2) 0.2854(3) 0.1582(4) 0.0203(19) Uani 1 1 d U . .
C22A C 0.2248(2) 0.3049(3) 0.1168(4) 0.024(2) Uani 1 1 d . . .
C23A C 0.2279(2) 0.3482(3) 0.1194(5) 0.027(2) Uani 1 1 d . . .
H23A H 0.2368 0.3625 0.0928 0.033 Uiso 1 1 calc R . .
C24A C 0.2180(2) 0.3716(3) 0.1609(4) 0.032(2) Uani 1 1 d D B .
C25A C 0.2044(2) 0.3506(3) 0.1996(5) 0.026(2) Uani 1 1 d . . .
H25A H 0.1968 0.3667 0.2265 0.032 Uiso 1 1 calc R . .
C26A C 0.2020(2) 0.3076(3) 0.1995(4) 0.022(2) Uani 1 1 d . . .
C27A C 0.2358(3) 0.2175(3) 0.1979(5) 0.026(2) Uani 1 1 d . . .
C28A C 0.2912(3) 0.2099(4) 0.2869(6) 0.038(3) Uani 1 1 d . . .
N21A N 0.2287(2) 0.1760(3) 0.1902(4) 0.035(2) Uani 1 1 d . . .
H21A H 0.2451 0.1578 0.2173 0.042 Uiso 1 1 calc R . .
H21B H 0.2075 0.1669 0.1581 0.042 Uiso 1 1 calc R . .
N22A N 0.2660(2) 0.2356(2) 0.2433(4) 0.0287(19) Uani 1 1 d . . .
N23A N 0.3157(3) 0.1914(3) 0.3265(5) 0.059(3) Uani 1 1 d . . .
S2A S 0.22143(9) 0.42767(9) 0.16233(15) 0.0455(7) Uani 1 1 d D . .
O21A O 0.2354(4) 0.4392(3) 0.2292(5) 0.044(4) Uani 0.50 1 d PDU B 1
O22A O 0.2470(4) 0.4381(3) 0.1380(6) 0.048(4) Uani 0.50 1 d PDU B 1
O23A O 0.1846(3) 0.4424(3) 0.1237(6) 0.068(6) Uani 0.50 1 d PDU B 1
O24A O 0.2601(3) 0.4370(4) 0.1995(7) 0.077(6) Uani 0.50 1 d PDU B 2
O25A O 0.2077(4) 0.4403(4) 0.0960(5) 0.065(5) Uani 0.50 1 d PDU B 2
O26A O 0.1989(4) 0.4431(4) 0.1901(8) 0.077(6) Uani 0.50 1 d PDU B 2
O2A O 0.20841(15) 0.24110(18) 0.1542(3) 0.0187(13) Uani 1 1 d . . .
C30A C 0.2352(3) 0.2789(3) 0.0712(5) 0.025(2) Uani 1 1 d . . .
H30A H 0.2405 0.2987 0.0429 0.030 Uiso 1 1 calc R . .
H30B H 0.2588 0.2632 0.0981 0.030 Uiso 1 1 calc R . .
C31A C 0.1679(3) 0.2585(3) -0.0125(4) 0.0220(19) Uani 1 1 d . . .
C32A C 0.1413(3) 0.2302(3) -0.0522(4) 0.023(2) Uani 1 1 d . . .
C33A C 0.1523(2) 0.1886(3) -0.0543(5) 0.026(2) Uani 1 1 d . . .
H33A H 0.1344 0.1684 -0.0819 0.032 Uiso 1 1 calc R . .
C34A C 0.1895(2) 0.1766(3) -0.0156(4) 0.027(2) Uani 1 1 d D C .
C35A C 0.2159(3) 0.2053(3) 0.0250(4) 0.024(2) Uani 1 1 d . . .
H35A H 0.2411 0.1965 0.0513 0.029 Uiso 1 1 calc R . .
C36A C 0.2055(2) 0.2472(3) 0.0275(4) 0.0220(19) Uani 1 1 d . . .
C37A C 0.1611(3) 0.3300(3) -0.0469(5) 0.035(3) Uani 1 1 d . . .
C38A C 0.1774(3) 0.3474(4) -0.1258(5) 0.041(3) Uani 1 1 d . . .
N31A N 0.1498(2) 0.3672(3) -0.0373(4) 0.040(2) Uani 1 1 d . . .
H31A H 0.1508 0.3893 -0.0599 0.048 Uiso 1 1 calc R . .
H31B H 0.1412 0.3701 -0.0084 0.048 Uiso 1 1 calc R . .
N32A N 0.1746(2) 0.3178(3) -0.0859(4) 0.033(2) Uani 1 1 d . . .
N33A N 0.1817(3) 0.3684(4) -0.1606(5) 0.060(3) Uani 1 1 d . . .
S3A S 0.20377(7) 0.12378(8) -0.01974(13) 0.0356(6) Uani 1 1 d D . .
O31A O 0.2436(2) 0.1218(3) 0.0233(6) 0.074(5) Uani 0.67 1 d PDU C 1
O32A O 0.1954(3) 0.1167(3) -0.0871(4) 0.040(3) Uani 0.67 1 d PDU C 1
O33A O 0.1821(3) 0.0966(2) 0.0005(6) 0.054(4) Uani 0.67 1 d PDU C 1
O34A O 0.2427(3) 0.1261(4) -0.0069(9) 0.036(6) Uiso 0.33 1 d PD C 2
O35A O 0.1795(5) 0.1084(5) -0.0841(6) 0.094(14) Uiso 0.33 1 d PD C 2
O36A O 0.1995(5) 0.1004(4) 0.0305(8) 0.054(8) Uiso 0.33 1 d PD C 2
O3A O 0.15718(18) 0.29984(19) -0.0084(3) 0.0272(15) Uani 1 1 d . . .
C40A C 0.1008(2) 0.2435(3) -0.0977(4) 0.023(2) Uani 1 1 d . . .
H40A H 0.1013 0.2608 -0.1334 0.027 Uiso 1 1 calc R . .
H40B H 0.0861 0.2176 -0.1178 0.027 Uiso 1 1 calc R . .
C41A C 0.0753(2) 0.2530(3) -0.0159(4) 0.023(2) Uani 1 1 d . . .
C42A C 0.0581(2) 0.2747(3) 0.0162(5) 0.028(2) Uani 1 1 d . . .
C43A C 0.0425(2) 0.3141(3) -0.0107(4) 0.024(2) Uani 1 1 d . . .
H43A H 0.0308 0.3307 0.0094 0.029 Uiso 1 1 calc R . .
C44A C 0.0439(2) 0.3291(3) -0.0663(4) 0.029(2) Uani 1 1 d D D .
C45A C 0.0635(2) 0.3078(3) -0.0935(4) 0.0210(19) Uani 1 1 d . . .
H45A H 0.0659 0.3198 -0.1294 0.025 Uiso 1 1 calc R . .
C46A C 0.0802(2) 0.2682(3) -0.0682(4) 0.0213(19) Uani 1 1 d . . .
C47A C 0.0682(3) 0.1790(3) -0.0112(4) 0.027(2) Uani 1 1 d . . .
C48A C 0.0102(3) 0.1514(4) -0.0683(5) 0.038(3) Uani 1 1 d . . .
N41A N 0.0854(2) 0.1432(3) 0.0125(4) 0.032(2) Uani 1 1 d . . .
H41A H 0.0726 0.1193 0.0028 0.039 Uiso 1 1 calc R . .
H41B H 0.1099 0.1430 0.0383 0.039 Uiso 1 1 calc R . .
N42A N 0.0323(2) 0.1855(3) -0.0499(4) 0.0303(19) Uani 1 1 d . . .
N43A N -0.0113(3) 0.1253(4) -0.0886(6) 0.074(4) Uani 1 1 d . . .
S4A S 0.02133(9) 0.37762(9) -0.09967(14) 0.0430(7) Uani 1 1 d D . .
O41A O 0.0409(4) 0.4099(3) -0.0553(6) 0.067(6) Uani 0.50 1 d PDU D 1
O42A O 0.0192(4) 0.3815(4) -0.1625(4) 0.037(4) Uani 0.50 1 d PDU D 1
O43A O -0.0165(2) 0.3723(4) -0.1053(7) 0.056(5) Uani 0.50 1 d PDU D 1
O44A O 0.0519(4) 0.4078(3) -0.0817(8) 0.097(8) Uani 0.50 1 d PDU D 2
O45A O 0.0024(4) 0.3727(4) -0.1684(4) 0.034(4) Uani 0.50 1 d PDU D 2
O46A O -0.0020(4) 0.3879(5) -0.0707(7) 0.091(8) Uani 0.50 1 d PDU D 2
O4A O 0.09114(16) 0.2127(2) 0.0087(3) 0.0252(14) Uani 1 1 d . . .
C10B C 0.3433(3) 0.2893(3) 0.6229(5) 0.030(2) Uani 1 1 d . . .
H10C H 0.3403 0.3099 0.6526 0.036 Uiso 1 1 calc R . .
H10D H 0.3183 0.2763 0.5960 0.036 Uiso 1 1 calc R . .
C11B C 0.4078(2) 0.2628(3) 0.7072(4) 0.0203(19) Uani 1 1 d . . .
C12B C 0.4324(3) 0.2307(3) 0.7418(4) 0.024(2) Uani 1 1 d . . .
C13B C 0.4190(2) 0.1897(3) 0.7372(4) 0.0197(18) Uani 1 1 d . . .
H13B H 0.4355 0.1672 0.7608 0.024 Uiso 1 1 calc R . .
C14B C 0.3811(3) 0.1821(3) 0.6978(5) 0.026(2) Uani 1 1 d . . .
C15B C 0.3572(3) 0.2137(3) 0.6600(4) 0.025(2) Uani 1 1 d . . .
H15B H 0.3318 0.2070 0.6310 0.030 Uiso 1 1 calc R . .
C16B C 0.3698(2) 0.2549(3) 0.6637(4) 0.0223(19) Uani 1 1 d . . .
S1AB S 0.36319(8) 0.13023(8) 0.69818(13) 0.0329(6) Uani 1 1 d . . .
O11B O 0.3234(2) 0.1304(2) 0.6518(4) 0.053(2) Uani 1 1 d . . .
O12B O 0.3848(2) 0.0999(2) 0.6814(4) 0.050(2) Uani 1 1 d . . .
O13B O 0.3690(2) 0.1245(2) 0.7652(4) 0.0368(17) Uani 1 1 d . . .
O1B O 0.42209(18) 0.30346(19) 0.7157(3) 0.0280(15) Uani 1 1 d . . .
H1B H 0.4076 0.3201 0.7221 0.042 Uiso 1 1 calc R . .
C20B C 0.4737(2) 0.2395(3) 0.7863(4) 0.024(2) Uani 1 1 d . . .
H20C H 0.4755 0.2571 0.8233 0.028 Uiso 1 1 calc R . .
H20D H 0.4864 0.2122 0.8045 0.028 Uiso 1 1 calc R . .
C21B C 0.4968(3) 0.2452(3) 0.7012(4) 0.024(2) Uani 1 1 d . . .
C22B C 0.5145(2) 0.2652(3) 0.6681(4) 0.0193(18) Uani 1 1 d . . .
C23B C 0.5330(3) 0.3036(3) 0.6959(5) 0.029(2) Uani 1 1 d . . .
H23B H 0.5456 0.3187 0.6756 0.034 Uiso 1 1 calc R . .
C24B C 0.5333(3) 0.3193(3) 0.7516(4) 0.028(2) Uani 1 1 d . . .
C25B C 0.5138(3) 0.2995(3) 0.7802(4) 0.028(2) Uani 1 1 d . . .
H25B H 0.5132 0.3120 0.8173 0.033 Uiso 1 1 calc R . .
C26B C 0.4949(2) 0.2615(3) 0.7553(4) 0.0181(18) Uani 1 1 d . . .
C27B C 0.4978(3) 0.1716(3) 0.6911(5) 0.031(2) Uani 1 1 d . . .
C28B C 0.5540(3) 0.1397(4) 0.7483(5) 0.044(3) Uani 1 1 d . . .
N21B N 0.4787(2) 0.1375(2) 0.6636(4) 0.034(2) Uani 1 1 d . . .
H21C H 0.4545 0.1393 0.6365 0.041 Uiso 1 1 calc R . .
H21D H 0.4900 0.1127 0.6721 0.041 Uiso 1 1 calc R . .
N22B N 0.5346(2) 0.1746(2) 0.7312(4) 0.0297(19) Uani 1 1 d . . .
N23B N 0.5744(3) 0.1110(4) 0.7660(6) 0.070(3) Uani 1 1 d . . .
S2B S 0.55754(9) 0.36696(9) 0.78606(14) 0.0429(7) Uani 1 1 d . . .
O21B O 0.5669(3) 0.3657(3) 0.8539(4) 0.061(3) Uani 1 1 d . . .
O22B O 0.5910(3) 0.3668(3) 0.7772(5) 0.071(3) Uani 1 1 d . . .
O23B O 0.5326(3) 0.4006(3) 0.7503(4) 0.061(3) Uani 1 1 d . . .
O2B O 0.47801(16) 0.20733(19) 0.6749(3) 0.0223(14) Uani 1 1 d . . .
C30B C 0.5154(2) 0.2472(3) 0.6077(5) 0.028(2) Uani 1 1 d . . .
H30C H 0.5275 0.2683 0.5913 0.033 Uiso 1 1 calc R . .
H30D H 0.5316 0.2216 0.6206 0.033 Uiso 1 1 calc R . .
C31B C 0.4490(3) 0.2651(3) 0.5232(5) 0.028(2) Uani 1 1 d . . .
C32B C 0.4138(2) 0.2550(3) 0.4716(4) 0.024(2) Uani 1 1 d . . .
C33B C 0.4078(3) 0.2136(3) 0.4493(4) 0.028(2) Uani 1 1 d . . .
H33B H 0.3843 0.2058 0.4140 0.034 Uiso 1 1 calc R . .
C34B C 0.4356(3) 0.1834(3) 0.4779(4) 0.027(2) Uani 1 1 d . . .
C35B C 0.4703(3) 0.1938(3) 0.5294(5) 0.031(2) Uani 1 1 d . . .
H35B H 0.4890 0.1725 0.5490 0.037 Uiso 1 1 calc R . .
C36B C 0.4776(3) 0.2354(3) 0.5525(4) 0.024(2) Uani 1 1 d U . .
C37B C 0.4578(3) 0.3406(3) 0.5203(5) 0.035(2) Uani 1 1 d . . .
C38B C 0.4458(4) 0.3719(4) 0.4243(7) 0.057(4) Uani 1 1 d . . .
N31B N 0.4625(3) 0.3745(3) 0.5544(5) 0.046(2) Uani 1 1 d . . .
H31C H 0.4627 0.3995 0.5373 0.055 Uiso 1 1 calc R . .
H31D H 0.4655 0.3728 0.5947 0.055 Uiso 1 1 calc R . .
N32B N 0.4528(2) 0.3367(3) 0.4589(5) 0.040(2) Uani 1 1 d . . .
N33B N 0.4393(5) 0.4012(5) 0.3915(8) 0.103(5) Uani 1 1 d . . .
S3B S 0.42677(8) 0.13054(9) 0.44820(14) 0.0419(7) Uani 1 1 d . . .
O31B O 0.4533(3) 0.1044(3) 0.4990(5) 0.079(3) Uani 1 1 d . . .
O32B O 0.3889(3) 0.1212(3) 0.4382(5) 0.074(3) Uani 1 1 d . . .
O33B O 0.4307(3) 0.1294(3) 0.3900(5) 0.075(3) Uani 1 1 d . . .
O3B O 0.45667(18) 0.3052(2) 0.5515(3) 0.0271(15) Uani 1 1 d . . .
C40B C 0.3813(3) 0.2868(3) 0.4416(4) 0.030(2) Uani 1 1 d . . .
H40C H 0.3870 0.3070 0.4143 0.036 Uiso 1 1 calc R . .
H40D H 0.3582 0.2712 0.4123 0.036 Uiso 1 1 calc R . .
C41B C 0.3635(3) 0.2915(3) 0.5338(5) 0.030(2) Uani 1 1 d . . .
C42B C 0.3550(2) 0.3131(3) 0.5780(4) 0.027(2) Uani 1 1 d . . .
C43B C 0.3555(3) 0.3562(3) 0.5758(5) 0.040(3) Uani 1 1 d . . .
H43B H 0.3496 0.3719 0.6052 0.048 Uiso 1 1 calc R . .
C44B C 0.3643(3) 0.3777(3) 0.5328(4) 0.038(3) Uani 1 1 d D E .
C45B C 0.3735(3) 0.3559(4) 0.4898(5) 0.039(3) Uani 1 1 d . . .
H45B H 0.3800 0.3710 0.4605 0.047 Uiso 1 1 calc R . .
C46B C 0.3732(2) 0.3118(3) 0.4898(4) 0.028(2) Uani 1 1 d . . .
C47B C 0.3324(3) 0.2268(3) 0.4928(5) 0.035(2) Uani 1 1 d . . .
C48B C 0.2717(4) 0.2304(4) 0.4143(6) 0.048(3) Uani 1 1 d . . .
N41B N 0.3358(3) 0.1856(3) 0.4975(4) 0.041(2) Uani 1 1 d . . .
H41C H 0.3169 0.1693 0.4718 0.050 Uiso 1 1 calc R . .
H41D H 0.3570 0.1742 0.5262 0.050 Uiso 1 1 calc R . .
N42B N 0.3034(2) 0.2504(3) 0.4535(4) 0.040(2) Uani 1 1 d . . .
N43B N 0.2428(3) 0.2166(4) 0.3789(6) 0.078(4) Uani 1 1 d . . .
S4B S 0.36433(11) 0.43402(10) 0.53100(18) 0.0614(10) Uani 1 1 d D . .
O41B O 0.3660(5) 0.4479(3) 0.5884(6) 0.063(6) Uani 0.50 1 d PDU E 1
O42B O 0.3948(4) 0.4460(4) 0.5216(9) 0.072(6) Uani 0.50 1 d PDU E 1
O43B O 0.3306(4) 0.4452(4) 0.4776(7) 0.080(7) Uani 0.50 1 d PDU E 1
O44B O 0.3415(6) 0.4475(4) 0.5578(11) 0.090(8) Uani 0.50 1 d PDU E 2
O45B O 0.4014(3) 0.4463(4) 0.5692(11) 0.131(11) Uani 0.50 1 d PDU E 2
O46B O 0.3513(7) 0.4461(4) 0.4672(5) 0.108(9) Uani 0.50 1 d PDU E 2
O4B O 0.36362(16) 0.2468(2) 0.5338(3) 0.0262(15) Uani 1 1 d . . .
N1 N 0.2952(3) 0.3597(4) 0.3416(6) 0.065(3) Uani 1 1 d . . .
N2 N 0.3176(4) 0.3447(3) 0.2736(6) 0.070(4) Uani 1 1 d . . .
C1 C 0.2743(4) 0.3541(6) 0.3806(9) 0.096(6) Uani 1 1 d . . .
H1C H 0.2617 0.3264 0.3705 0.143 Uiso 1 1 calc R . .
H1D H 0.2555 0.3766 0.3698 0.143 Uiso 1 1 calc R . .
H1E H 0.2920 0.3554 0.4273 0.143 Uiso 1 1 calc R . .
C2 C 0.2967(4) 0.3316(5) 0.3008(9) 0.079(6) Uani 1 1 d . . .
H2 H 0.2841 0.3050 0.2920 0.095 Uiso 1 1 calc R . .
C3 C 0.3305(4) 0.3853(4) 0.2998(7) 0.062(4) Uani 1 1 d . . .
H3 H 0.3463 0.4035 0.2901 0.074 Uiso 1 1 calc R . .
C4 C 0.3161(4) 0.3930(4) 0.3409(7) 0.065(4) Uani 1 1 d . . .
H4 H 0.3200 0.4182 0.3659 0.078 Uiso 1 1 calc R . .
C5 C 0.3261(4) 0.3229(5) 0.2250(7) 0.074(5) Uani 1 1 d . . .
H5A H 0.3377 0.3428 0.2059 0.088 Uiso 1 1 calc R . .
H5B H 0.3028 0.3110 0.1893 0.088 Uiso 1 1 calc R . .
C6 C 0.3546(4) 0.2863(5) 0.2634(7) 0.078(5) Uani 1 1 d . . .
H6A H 0.3798 0.2984 0.2916 0.093 Uiso 1 1 calc R . .
H6B H 0.3457 0.2710 0.2914 0.093 Uiso 1 1 calc R . .
C7 C 0.3570(5) 0.2580(6) 0.2178(9) 0.091(5) Uani 1 1 d U . .
H7A H 0.3675 0.2730 0.1919 0.109 Uiso 1 1 calc R . .
H7B H 0.3314 0.2477 0.1874 0.109 Uiso 1 1 calc R . .
C8 C 0.3825(3) 0.2198(4) 0.2538(7) 0.060(4) Uani 1 1 d . . .
H8A H 0.3845 0.2008 0.2218 0.090 Uiso 1 1 calc R . .
H8B H 0.3715 0.2044 0.2780 0.090 Uiso 1 1 calc R . .
H8C H 0.4077 0.2301 0.2842 0.090 Uiso 1 1 calc R . .
Gd1 Gd 0.37005(3) 0.5000 0.21552(4) 0.0403(2) Uani 1 2 d S . .
Gd2 Gd 0.42331(2) 0.0000 0.88078(5) 0.0431(2) Uani 1 2 d SD . .
Gd3 Gd 0.45350(7) 0.5000 0.78293(15) 0.0886(9) Uani 0.50 2 d SP . 1
Gd4 Gd 0.51120(6) 0.0000 0.61900(11) 0.0617(5) Uani 0.50 2 d SPD . 1
Gd5 Gd 0.58752(9) 0.03423(8) 0.76361(15) 0.0617(5) Uani 0.25 1 d PD . 2
Na1 Na 0.32757(18) 0.1115(2) 0.3519(4) 0.065(2) Uani 0.75 1 d P . .
Na2 Na 0.2840(3) 0.0000 0.6015(7) 0.116(4) Uani 1 2 d SU . .
Na3 Na 0.4535(2) 0.5000 0.9549(4) 0.074(2) Uani 1 2 d S . 2
O01W O 0.2972(4) 0.1116(5) 0.4177(8) 0.094(5) Uani 0.75 1 d PU . .
O02W O 0.2703(3) 0.0994(4) 0.2552(7) 0.130(5) Uani 1 1 d U . .
O03W O 0.3615(3) 0.0965(4) 0.2890(5) 0.102(4) Uani 1 1 d U . .
O04W O 0.3348(15) 0.0315(16) 0.376(3) 0.110(16) Uiso 0.25 1 d P . .
O05W O 0.2857(7) 0.0571(6) 0.6779(12) 0.092(7) Uani 0.50 1 d PU . .
O06W O 0.2212(6) 0.0000 0.5853(11) 0.146(8) Uani 1 2 d SU . .
O07W O 0.2109(3) 0.0000 0.4881(6) 0.057(3) Uani 1 2 d SU . .
O08W O 0.3024(9) 0.0668(9) 0.5558(13) 0.139(10) Uani 0.50 1 d PU . .
O09W O 0.353(2) 0.0000 0.659(4) 0.11(2) Uiso 0.25 2 d SP . .
O10W O 0.4603(4) 0.0657(4) 0.7444(6) 0.077(4) Uani 0.75 1 d PU . .
O11W O 0.3561(3) 0.4267(3) 0.1903(5) 0.077(3) Uani 1 1 d U . .
O12W O 0.4203(4) 0.4557(4) 0.2926(6) 0.105(4) Uani 1 1 d U . .
O13W O 0.4170(5) 0.5000 0.1781(9) 0.114(6) Uani 1 2 d SU . .
O14W O 0.3425(6) 0.5000 0.0967(8) 0.111(6) Uani 1 2 d SU . .
O15W O 0.3052(5) 0.5000 0.1790(10) 0.123(7) Uani 1 2 d SU . .
O16W O 0.3564(5) 0.5000 0.3049(8) 0.096(5) Uani 1 2 d SU . .
O17W O 0.16401(19) 0.1297(2) 0.0983(3) 0.0379(17) Uani 1 1 d U . .
H17A H 0.1620 0.1165 0.1288 0.057 Uiso 1 1 d . . .
H17B H 0.1731 0.1129 0.0803 0.057 Uiso 1 1 d . . .
O18W O 0.1193(3) 0.3780(2) 0.0549(4) 0.055(2) Uani 1 1 d U . .
H18A H 0.1175 0.3608 0.0819 0.082 Uiso 1 1 d . . .
H18B H 0.1145 0.4029 0.0636 0.082 Uiso 1 1 d . . .
O19W O 0.4540(2) 0.3735(3) 0.6721(4) 0.056(2) Uani 1 1 d U . .
H19A H 0.4471 0.3530 0.6885 0.084 Uiso 1 1 d . . .
H19B H 0.4768 0.3792 0.6978 0.084 Uiso 1 1 d . . .
O20W O 0.3985(2) 0.1320(3) 0.5762(4) 0.050(2) Uani 1 1 d U . .
H20E H 0.3905 0.1187 0.5996 0.075 Uiso 1 1 d . . .
H20F H 0.3980 0.1153 0.5469 0.075 Uiso 1 1 d . . .
O21W O 0.4267(3) 0.0736(3) 0.8539(5) 0.077(3) Uani 1 1 d DU F .
O22W O 0.3582(6) 0.0000 0.8039(17) 0.133(14) Uiso 0.50 2 d SPD F .
O23W O 0.4362(10) 0.0000 0.7901(13) 0.206(12) Uani 1 2 d SDU F 1
O24W O 0.4876(4) 0.0216(6) 0.9418(10) 0.080(6) Uani 0.50 1 d PDU . 1
O25W O 0.4123(8) 0.0432(7) 0.9574(11) 0.104(8) Uani 0.50 1 d PDU F 1
O26W O 0.4712(9) 0.0000 0.842(2) 0.116(13) Uiso 0.50 2 d SPD F 2
O27W O 0.4648(6) 0.0303(6) 0.9840(8) 0.086(7) Uani 0.50 1 d PDU F 2
O28W O 0.3765(6) 0.0428(6) 0.8970(13) 0.086(6) Uani 0.50 1 d PU G 2
O29W O 0.2183(4) 0.4457(4) -0.0072(9) 0.099(5) Uani 0.75 1 d PU . .
O30W O 0.4399(11) 0.4451(10) 0.9996(19) 0.182(14) Uani 0.50 1 d PU . .
O31W O 0.387(2) 0.5000 0.714(4) 0.12(3) Uiso 0.25 2 d SP . .
O32W O 0.4190(6) 0.4344(6) 0.7124(10) 0.075(6) Uani 0.50 1 d PU . .
O33W O 0.504(2) 0.5000 0.755(4) 0.12(3) Uiso 0.25 2 d SP . .
O34W O 0.5037(11) 0.4471(12) 0.8263(19) 0.186(15) Uani 0.50 1 d PU . .
O35W O 0.4421(10) 0.4401(11) 0.8489(18) 0.162(12) Uani 0.50 1 d PU . .
O36W O 0.4936(15) 0.5000 0.895(3) 0.18(2) Uani 0.50 2 d SPU . .
O37W O 0.3925(5) 0.4342(4) 0.0714(7) 0.045(4) Uani 0.50 1 d PU . .
O38W O 0.4072(4) 0.5000 0.0817(8) 0.090(5) Uani 1 2 d SU . .
O39W O 0.1740(4) 0.5000 -0.0702(8) 0.089(5) Uani 1 2 d SU . .
O40W O 0.2589(5) 0.0698(6) 0.1393(9) 0.066(5) Uani 0.50 1 d PU . .
O41W O 0.5151(5) 0.0745(5) 0.6043(10) 0.073(6) Uani 0.50 1 d PDU . 1
O42W O 0.4596(6) 0.0424(9) 0.6147(17) 0.144(11) Uani 0.50 1 d PDU . 1
O43W O 0.5517(14) 0.0000 0.566(3) 0.20(2) Uiso 0.50 2 d SPD . 1
O44W O 0.5739(6) 0.0268(11) 0.6910(16) 0.068(10) Uiso 0.25 1 d PD . 1
O45W O 0.513(3) 0.0000 0.725(3) 0.19(5) Uiso 0.25 2 d SPD . 1
O46W O 0.4626(14) 0.0199(18) 0.5131(17) 0.16(3) Uiso 0.25 1 d PD . 1
O47W O 0.2882(4) 0.5000 0.3044(7) 0.070(4) Uani 1 2 d SU . .
O48W O 0.1520(5) 0.5000 0.0102(9) 0.099(5) Uani 1 2 d SU . .
O49W O 0.4747(7) 0.4616(7) 0.5261(13) 0.107(8) Uani 0.50 1 d PU . .
O50W O 0.2229(5) 0.1289(6) 0.3789(12) 0.085(6) Uani 0.50 1 d PU . .
O51W O 0.6279(6) 0.0568(5) 0.8749(6) 0.128(7) Uani 0.75 1 d PDU . 2
O52W O 0.5655(11) 0.0409(12) 0.8458(15) 0.181(14) Uani 0.50 1 d PDU . 2
O53W O 0.5443(9) 0.0611(11) 0.6547(12) 0.172(14) Uani 0.50 1 d PDU . 2
O54W O 0.6266(14) 0.0000 0.723(3) 0.20(2) Uiso 0.50 2 d SPD . 2
O55W O 0.4017(5) 0.5000 0.4363(9) 0.114(6) Uani 1 2 d SU . .
O56W O 0.2120(8) 0.0535(9) 0.2606(17) 0.142(11) Uani 0.50 1 d PU . .
O57W O 0.1979(9) 0.5000 -0.1501(16) 0.205(12) Uani 1 2 d SU . .
O58W O 0.2799(9) 0.5000 0.0045(16) 0.094(10) Uiso 0.50 2 d SP . .
O59W O 0.0541(12) 0.5000 -0.091(2) 0.127(14) Uiso 0.50 2 d SP . .
O60W O 0.1670(14) 0.0000 0.126(2) 0.152(17) Uiso 0.50 2 d SP . .
O61W O 0.6142(16) 0.0000 0.904(3) 0.19(2) Uiso 0.50 2 d SP H 1

loop_
_atom_site_aniso_label
_atom_site_aniso_U_11
_atom_site_aniso_U_22
_atom_site_aniso_U_33
_atom_site_aniso_U_23
_atom_site_aniso_U_13
_atom_site_aniso_U_12
C10A 0.032(5) 0.040(6) 0.023(5) 0.005(4) 0.022(4) -0.001(4)
C11A 0.025(5) 0.027(5) 0.021(5) 0.005(4) 0.015(4) 0.001(4)
C12A 0.020(5) 0.028(5) 0.022(5) -0.003(4) 0.012(4) -0.005(4)
C13A 0.023(5) 0.034(5) 0.017(5) -0.001(4) 0.006(4) 0.013(4)
C14A 0.043(6) 0.028(5) 0.024(5) -0.002(4) 0.022(5) 0.003(4)
C15A 0.027(5) 0.027(5) 0.019(5) -0.004(4) 0.016(4) -0.007(4)
C16A 0.011(4) 0.034(5) 0.019(4) -0.002(3) 0.013(3) 0.003(3)
S1A 0.0579(19) 0.0236(13) 0.0557(18) 0.0061(12) 0.0366(16) 0.0077(12)
O11A 0.066(9) 0.055(8) 0.082(10) 0.028(7) 0.045(8) 0.026(6)
O12A 0.100(10) 0.027(6) 0.082(9) -0.003(6) 0.079(8) 0.005(6)
O13A 0.036(6) 0.021(5) 0.016(5) -0.005(4) 0.006(5) -0.005(4)
O1A 0.032(4) 0.024(3) 0.024(3) 0.000(3) 0.017(3) 0.001(3)
C20A 0.023(5) 0.033(5) 0.029(5) -0.003(4) 0.013(4) 0.004(4)
C21A 0.007(4) 0.020(4) 0.025(4) -0.004(3) -0.001(3) -0.004(3)
C22A 0.010(4) 0.034(5) 0.023(5) 0.000(4) 0.004(4) -0.005(4)
C23A 0.016(5) 0.031(5) 0.036(6) -0.001(4) 0.014(4) -0.004(4)
C24A 0.016(5) 0.027(5) 0.048(6) -0.008(5) 0.011(5) 0.000(4)
C25A 0.017(5) 0.039(6) 0.025(5) -0.014(4) 0.012(4) -0.005(4)
C26A 0.014(4) 0.029(5) 0.022(5) -0.011(4) 0.007(4) -0.007(4)
C27A 0.020(5) 0.029(5) 0.038(6) -0.007(4) 0.022(5) -0.001(4)
C28A 0.021(6) 0.045(6) 0.043(7) -0.013(5) 0.010(5) -0.011(5)
N21A 0.024(5) 0.030(5) 0.043(5) -0.004(4) 0.008(4) -0.001(4)
N22A 0.013(4) 0.030(4) 0.035(5) -0.005(4) 0.004(4) 0.004(3)
N23A 0.016(5) 0.066(7) 0.066(7) -0.002(6) -0.007(5) -0.005(5)
S2A 0.0517(19) 0.0281(14) 0.0561(19) -0.0088(14) 0.0239(16) -0.0072(13)
O21A 0.049(9) 0.027(7) 0.062(10) -0.014(7) 0.031(8) -0.006(7)
O22A 0.074(11) 0.032(8) 0.056(9) -0.017(7) 0.044(9) -0.019(7)
O23A 0.081(12) 0.028(8) 0.058(10) -0.011(8) 0.000(9) 0.012(8)
O24A 0.070(12) 0.042(9) 0.097(13) -0.007(9) 0.019(10) -0.005(9)
O25A 0.072(11) 0.041(9) 0.063(11) -0.001(8) 0.015(9) 0.018(8)
O26A 0.086(13) 0.043(9) 0.116(14) -0.001(10) 0.057(11) 0.007(9)
O2A 0.015(3) 0.020(3) 0.023(3) -0.008(3) 0.010(3) -0.001(2)
C30A 0.026(5) 0.026(5) 0.028(5) 0.003(4) 0.018(4) 0.000(4)
C31A 0.025(5) 0.027(5) 0.017(4) 0.002(4) 0.012(4) 0.001(4)
C32A 0.030(5) 0.025(5) 0.021(5) -0.001(4) 0.018(4) 0.003(4)
C33A 0.015(5) 0.039(6) 0.029(5) -0.010(4) 0.013(4) -0.002(4)
C34A 0.034(6) 0.027(5) 0.023(5) -0.006(4) 0.018(4) 0.007(4)
C35A 0.019(5) 0.030(5) 0.026(5) -0.007(4) 0.014(4) 0.004(4)
C36A 0.024(5) 0.029(5) 0.023(5) -0.003(4) 0.019(4) -0.007(4)
C37A 0.014(5) 0.033(6) 0.038(6) 0.002(5) -0.004(5) -0.001(4)
C38A 0.033(6) 0.059(8) 0.025(6) 0.000(5) 0.008(5) -0.012(5)
N31A 0.046(6) 0.027(5) 0.048(6) 0.008(4) 0.022(5) 0.003(4)
N32A 0.044(5) 0.033(5) 0.030(5) 0.001(4) 0.024(4) -0.002(4)
N33A 0.063(7) 0.080(8) 0.040(6) 0.012(6) 0.026(6) -0.031(6)
S3A 0.0265(14) 0.0337(14) 0.0403(15) -0.0136(12) 0.0097(12) 0.0087(11)
O31A 0.054(8) 0.051(8) 0.076(10) -0.029(7) -0.006(7) 0.033(6)
O32A 0.045(6) 0.035(6) 0.056(7) -0.023(5) 0.038(6) -0.004(5)
O33A 0.076(9) 0.026(6) 0.067(9) 0.002(6) 0.039(8) 0.011(6)
O3A 0.028(4) 0.025(3) 0.031(4) 0.000(3) 0.015(3) 0.007(3)
C40A 0.024(5) 0.033(5) 0.015(4) -0.001(4) 0.012(4) 0.006(4)
C41A 0.012(4) 0.031(5) 0.017(4) 0.005(4) -0.003(4) 0.007(4)
C42A 0.015(5) 0.034(5) 0.025(5) -0.003(4) 0.000(4) -0.002(4)
C43A 0.013(4) 0.035(5) 0.021(5) -0.007(4) 0.005(4) 0.001(4)
C44A 0.032(6) 0.027(5) 0.030(5) 0.000(4) 0.016(5) 0.001(4)
C45A 0.011(4) 0.034(5) 0.018(4) 0.000(4) 0.007(4) 0.009(4)
C46A 0.017(5) 0.031(5) 0.013(4) -0.001(4) 0.004(4) -0.001(4)
C47A 0.030(5) 0.039(6) 0.015(5) 0.003(4) 0.014(4) 0.009(4)
C48A 0.044(7) 0.037(6) 0.028(6) -0.002(5) 0.013(5) 0.009(5)
N41A 0.023(4) 0.034(5) 0.034(5) 0.002(4) 0.008(4) 0.005(4)
N42A 0.032(5) 0.032(5) 0.025(4) 0.000(4) 0.011(4) -0.002(4)
N43A 0.062(8) 0.054(7) 0.082(9) -0.011(6) 0.011(7) -0.023(6)
S4A 0.0553(19) 0.0336(15) 0.0393(16) 0.0049(12) 0.0208(15) 0.0197(13)
O41A 0.099(14) 0.047(10) 0.057(11) -0.026(8) 0.039(10) -0.005(9)
O42A 0.034(9) 0.037(9) 0.047(9) -0.001(7) 0.025(7) 0.008(7)
O43A 0.033(9) 0.046(9) 0.067(11) 0.009(8) 0.004(8) 0.018(7)
O44A 0.101(15) 0.049(11) 0.104(15) -0.003(11) 0.013(12) -0.001(11)
O45A 0.029(9) 0.025(7) 0.033(8) 0.009(6) 0.001(6) 0.009(7)
O46A 0.125(16) 0.104(14) 0.068(12) 0.025(10) 0.064(11) 0.090(12)
O4A 0.016(3) 0.031(4) 0.027(4) 0.002(3) 0.007(3) 0.007(3)
C10B 0.034(6) 0.028(5) 0.030(5) 0.007(4) 0.017(5) 0.007(4)
C11B 0.028(5) 0.024(5) 0.012(4) 0.001(3) 0.010(4) -0.005(4)
C12B 0.032(5) 0.030(5) 0.020(5) 0.004(4) 0.020(4) -0.005(4)
C13B 0.019(5) 0.026(5) 0.017(4) 0.004(4) 0.010(4) 0.004(4)
C14B 0.038(6) 0.023(5) 0.027(5) -0.002(4) 0.023(5) 0.000(4)
C15B 0.022(5) 0.036(5) 0.023(5) -0.001(4) 0.015(4) -0.001(4)
C16B 0.025(5) 0.021(4) 0.029(5) -0.001(4) 0.019(4) 0.004(4)
S1AB 0.0398(16) 0.0266(13) 0.0383(15) -0.0043(11) 0.0229(13) -0.0066(11)
O11B 0.051(5) 0.044(5) 0.057(5) -0.002(4) 0.016(4) -0.020(4)
O12B 0.080(6) 0.024(4) 0.074(6) -0.009(4) 0.059(5) -0.010(4)
O13B 0.049(5) 0.023(4) 0.049(5) 0.009(3) 0.031(4) 0.002(3)
O1B 0.035(4) 0.019(3) 0.034(4) 0.009(3) 0.019(3) 0.005(3)
C20B 0.028(5) 0.033(5) 0.015(4) 0.005(4) 0.014(4) 0.005(4)
C21B 0.023(5) 0.021(5) 0.022(5) 0.004(4) 0.004(4) 0.001(4)
C22B 0.015(4) 0.033(5) 0.013(4) 0.004(4) 0.009(4) 0.001(4)
C23B 0.026(5) 0.033(5) 0.028(5) 0.006(4) 0.013(4) -0.006(4)
C24B 0.025(5) 0.031(5) 0.019(5) -0.001(4) 0.003(4) -0.015(4)
C25B 0.023(5) 0.038(6) 0.015(5) 0.003(4) 0.002(4) 0.000(4)
C26B 0.017(4) 0.021(4) 0.012(4) -0.002(3) 0.002(4) 0.005(3)
C27B 0.042(6) 0.031(5) 0.025(5) 0.002(4) 0.020(5) 0.004(5)
C28B 0.040(7) 0.057(8) 0.034(6) 0.012(6) 0.016(5) 0.004(6)
N21B 0.037(5) 0.024(4) 0.035(5) 0.002(4) 0.011(4) 0.005(4)
N22B 0.028(5) 0.028(4) 0.032(5) 0.007(4) 0.013(4) 0.014(4)
N23B 0.067(8) 0.061(7) 0.079(9) 0.012(6) 0.032(7) 0.025(6)
S2B 0.0524(19) 0.0327(15) 0.0379(16) -0.0019(12) 0.0156(14) -0.0173(13)
O21B 0.087(7) 0.047(5) 0.036(5) -0.009(4) 0.016(5) -0.029(5)
O22B 0.064(6) 0.050(5) 0.103(8) -0.025(5) 0.041(6) -0.044(5)
O23B 0.073(6) 0.037(5) 0.052(5) -0.008(4) 0.008(5) -0.001(4)
O2B 0.021(3) 0.029(3) 0.021(3) -0.001(3) 0.014(3) 0.004(3)
C30B 0.016(5) 0.032(5) 0.034(6) 0.008(4) 0.010(4) -0.001(4)
C31B 0.034(6) 0.033(5) 0.025(5) 0.001(4) 0.020(5) 0.009(4)
C32B 0.013(4) 0.044(6) 0.018(5) 0.001(4) 0.010(4) 0.008(4)
C33B 0.019(5) 0.053(6) 0.008(4) -0.004(4) 0.002(4) 0.003(4)
C34B 0.028(5) 0.035(5) 0.019(5) -0.004(4) 0.010(4) -0.002(4)
C35B 0.026(5) 0.041(6) 0.030(5) 0.003(4) 0.017(5) 0.015(4)
C36B 0.028(5) 0.032(5) 0.019(4) -0.001(4) 0.018(4) 0.006(4)
C37B 0.022(5) 0.038(6) 0.039(6) 0.001(5) 0.009(5) 0.004(4)
C38B 0.066(9) 0.060(8) 0.054(8) 0.025(7) 0.035(7) 0.025(7)
N31B 0.059(7) 0.039(5) 0.048(6) -0.001(5) 0.031(5) -0.003(5)
N32B 0.039(5) 0.046(6) 0.042(6) 0.011(4) 0.024(5) 0.010(4)
N33B 0.143(14) 0.088(10) 0.109(12) 0.053(9) 0.083(11) 0.044(10)
S3B 0.0323(15) 0.0412(16) 0.0385(16) -0.0095(13) 0.0041(13) 0.0025(12)
O31B 0.100(8) 0.045(5) 0.063(6) 0.003(5) 0.010(6) 0.008(5)
O32B 0.058(6) 0.061(6) 0.100(8) -0.016(6) 0.033(6) -0.011(5)
O33B 0.120(9) 0.051(6) 0.075(7) -0.026(5) 0.063(7) -0.011(5)
O3B 0.029(4) 0.033(4) 0.017(3) -0.001(3) 0.008(3) 0.000(3)
C40B 0.026(5) 0.045(6) 0.017(5) 0.008(4) 0.007(4) 0.003(4)
C41B 0.027(5) 0.026(5) 0.026(5) 0.003(4) 0.003(4) 0.009(4)
C42B 0.016(5) 0.039(6) 0.020(5) 0.003(4) 0.003(4) 0.005(4)
C43B 0.051(7) 0.030(6) 0.040(6) 0.003(5) 0.024(6) 0.017(5)
C44B 0.052(7) 0.028(5) 0.036(6) 0.009(5) 0.023(6) 0.005(5)
C45B 0.028(6) 0.050(7) 0.035(6) 0.016(5) 0.012(5) 0.012(5)
C46B 0.012(5) 0.045(6) 0.020(5) 0.008(4) 0.000(4) 0.003(4)
C47B 0.037(6) 0.039(6) 0.032(6) -0.001(5) 0.017(5) -0.003(5)
C48B 0.037(7) 0.059(8) 0.056(8) 0.005(6) 0.029(7) 0.006(6)
N41B 0.040(5) 0.041(5) 0.033(5) -0.003(4) 0.008(4) -0.007(4)
N42B 0.025(5) 0.049(6) 0.035(5) 0.005(4) 0.004(4) 0.000(4)
N43B 0.038(7) 0.111(11) 0.075(9) 0.010(8) 0.016(6) -0.015(7)
S4B 0.086(3) 0.0326(17) 0.065(2) 0.0109(16) 0.034(2) 0.0102(17)
O41B 0.110(14) 0.022(8) 0.044(9) -0.015(7) 0.023(10) -0.012(9)
O42B 0.091(13) 0.055(11) 0.095(13) 0.014(10) 0.063(11) -0.011(9)
O43B 0.092(13) 0.035(9) 0.094(14) 0.003(9) 0.025(11) 0.035(9)
O44B 0.099(15) 0.065(12) 0.122(16) 0.001(12) 0.064(13) -0.002(11)
O45B 0.128(18) 0.076(14) 0.156(19) -0.003(14) 0.036(14) -0.007(13)
O46B 0.183(19) 0.062(13) 0.082(14) 0.009(10) 0.062(14) 0.035(13)
O4B 0.016(3) 0.029(3) 0.025(3) 0.003(3) 0.002(3) 0.005(3)
N1 0.052(7) 0.053(7) 0.059(8) 0.011(6) -0.003(6) -0.005(6)
N2 0.061(8) 0.041(6) 0.054(7) 0.004(6) -0.020(6) 0.004(6)
C1 0.042(9) 0.104(14) 0.114(15) 0.015(11) 0.012(10) -0.006(9)
C2 0.033(8) 0.057(9) 0.097(13) 0.011(9) -0.015(8) -0.020(7)
C3 0.077(10) 0.039(7) 0.056(9) 0.011(6) 0.019(8) -0.011(7)
C4 0.076(10) 0.048(8) 0.049(8) 0.011(6) 0.010(8) -0.011(7)
C5 0.044(8) 0.059(9) 0.073(10) -0.008(8) -0.012(7) 0.012(7)
C6 0.076(11) 0.103(12) 0.058(9) -0.020(9) 0.033(8) -0.055(10)
C7 0.101(9) 0.098(9) 0.094(9) -0.006(7) 0.063(7) -0.016(7)
C8 0.022(6) 0.070(9) 0.069(9) -0.014(7) 0.002(6) 0.003(6)
Gd1 0.0598(6) 0.0251(4) 0.0407(5) 0.000 0.0269(4) 0.000
Gd2 0.0358(5) 0.0234(4) 0.0647(6) 0.000 0.0180(4) 0.000
Gd3 0.0748(16) 0.0276(10) 0.149(2) 0.000 0.0378(16) 0.000
Gd4 0.0818(12) 0.0357(8) 0.0737(12) 0.000 0.0408(10) 0.000
Gd5 0.0818(12) 0.0357(8) 0.0737(12) 0.000 0.0408(10) 0.000
Na1 0.037(4) 0.064(4) 0.069(5) 0.002(4) 0.000(3) 0.000(3)
Na2 0.102(6) 0.083(6) 0.173(8) 0.000 0.071(6) 0.000
Na3 0.080(6) 0.041(4) 0.087(6) 0.000 0.027(5) 0.000
O01W 0.097(10) 0.085(9) 0.099(10) -0.039(8) 0.043(8) -0.035(8)
O02W 0.086(8) 0.067(7) 0.158(11) -0.034(7) -0.014(7) 0.011(6)
O03W 0.115(9) 0.083(7) 0.069(7) 0.020(6) 0.006(6) -0.031(7)
O05W 0.133(15) 0.061(11) 0.118(14) -0.049(10) 0.089(12) -0.033(10)
O06W 0.128(14) 0.176(16) 0.126(14) 0.000 0.050(11) 0.000
O07W 0.052(7) 0.045(7) 0.071(8) 0.000 0.027(6) 0.000
O08W 0.150(18) 0.106(15) 0.094(15) -0.018(13) -0.002(12) -0.004(14)
O10W 0.116(10) 0.048(7) 0.064(8) 0.013(6) 0.039(7) -0.027(7)
O11W 0.090(7) 0.066(6) 0.080(7) -0.003(5) 0.042(6) 0.008(5)
O12W 0.124(9) 0.099(8) 0.084(8) 0.030(6) 0.040(7) 0.032(7)
O13W 0.110(12) 0.160(14) 0.101(11) 0.000 0.073(10) 0.000
O14W 0.157(14) 0.093(11) 0.074(10) 0.000 0.045(10) 0.000
O15W 0.073(10) 0.152(14) 0.143(14) 0.000 0.047(10) 0.000
O16W 0.139(13) 0.095(10) 0.091(10) 0.000 0.084(10) 0.000
O17W 0.033(4) 0.046(4) 0.032(4) -0.004(3) 0.012(3) -0.004(3)
O18W 0.080(6) 0.035(4) 0.063(5) -0.002(4) 0.045(5) 0.004(4)
O19W 0.053(5) 0.057(5) 0.055(5) 0.008(4) 0.022(4) -0.009(4)
O20W 0.047(5) 0.056(5) 0.047(5) -0.001(4) 0.022(4) -0.004(4)
O21W 0.067(6) 0.041(5) 0.103(8) 0.021(5) 0.021(6) -0.007(4)
O23W 0.25(2) 0.194(19) 0.198(19) 0.000 0.120(16) 0.000
O24W 0.073(9) 0.082(10) 0.081(10) 0.021(7) 0.030(7) -0.002(7)
O25W 0.127(16) 0.102(14) 0.097(14) -0.026(12) 0.063(12) -0.009(12)
O27W 0.094(13) 0.062(10) 0.061(11) -0.003(9) 0.000(10) 0.040(10)
O28W 0.064(11) 0.059(11) 0.144(16) -0.022(11) 0.055(11) -0.003(9)
O29W 0.100(10) 0.070(8) 0.154(13) 0.034(8) 0.079(9) 0.047(8)
O30W 0.20(2) 0.098(16) 0.20(2) 0.029(15) 0.052(15) -0.041(15)
O32W 0.074(11) 0.083(12) 0.084(12) 0.029(10) 0.050(10) 0.010(9)
O34W 0.20(2) 0.19(2) 0.18(2) -0.015(16) 0.095(16) 0.070(16)
O35W 0.150(15) 0.148(15) 0.175(15) 0.014(9) 0.064(10) -0.012(9)
O36W 0.18(2) 0.19(2) 0.18(2) 0.000 0.086(13) 0.000
O37W 0.079(10) 0.029(7) 0.039(8) 0.015(6) 0.039(8) 0.028(7)
O38W 0.090(10) 0.090(10) 0.097(11) 0.000 0.047(9) 0.000
O39W 0.087(10) 0.068(9) 0.098(11) 0.000 0.030(8) 0.000
O40W 0.075(11) 0.056(10) 0.058(10) -0.005(8) 0.022(9) 0.014(9)
O41W 0.035(9) 0.067(11) 0.097(13) 0.024(10) 0.012(9) 0.004(8)
O42W 0.119(17) 0.114(16) 0.182(19) -0.024(15) 0.054(14) 0.002(13)
O47W 0.089(9) 0.058(8) 0.075(9) 0.000 0.047(8) 0.000
O48W 0.093(11) 0.116(12) 0.103(11) 0.000 0.057(9) 0.000
O49W 0.114(15) 0.075(13) 0.137(16) 0.014(12) 0.061(13) -0.014(11)
O50W 0.042(10) 0.060(11) 0.147(16) -0.002(11) 0.037(10) 0.004(8)
O51W 0.191(15) 0.068(9) 0.077(10) 0.005(8) 0.018(10) 0.015(10)
O52W 0.21(2) 0.16(2) 0.18(2) -0.003(16) 0.098(16) 0.037(16)
O53W 0.19(2) 0.143(19) 0.17(2) 0.023(16) 0.073(16) -0.027(16)
O55W 0.122(13) 0.132(13) 0.090(11) 0.000 0.049(10) 0.000
O56W 0.105(16) 0.118(16) 0.19(2) -0.007(15) 0.060(14) 0.018(13)
O57W 0.201(19) 0.175(18) 0.223(19) 0.000 0.084(15) 0.000

loop_
_atom_type_symbol
_atom_type_description
_atom_type_scat_dispersion_real
_atom_type_scat_dispersion_imag
_atom_type_scat_source
C C 0.0033 0.0016 'International Tables Vol C Tables 4.2.6.8 and 6.1.1.4'
H H 0.0000 0.0000 'International Tables Vol C Tables 4.2.6.8 and 6.1.1.4'
N N 0.0061 0.0033 'International Tables Vol C Tables 4.2.6.8 and 6.1.1.4'
O O 0.0106 0.0060 'International Tables Vol C Tables 4.2.6.8 and 6.1.1.4'
S S 0.1246 0.1234 'International Tables Vol C Tables 4.2.6.8 and 6.1.1.4'
Na Na 0.0362 0.0249 'International Tables Vol C Tables 4.2.6.8 and 6.1.1.4'
Gd Gd -0.1653 3.9035 'International Tables Vol C Tables 4.2.6.8 and 6.1.1.4'

loop_
_geom_angle_atom_site_label_1
_geom_angle_atom_site_label_2
_geom_angle_atom_site_label_3
_geom_angle
_geom_angle_site_symmetry_1
_geom_angle_site_symmetry_3
C42A C10A C16A 114.6(7) . .
C42A C10A H10A 108.6 . .
C16A C10A H10A 108.6 . .
C42A C10A H10B 108.6 . .
C16A C10A H10B 108.6 . .
H10A C10A H10B 107.6 . .
O1A C11A C16A 118.0(8) . .
O1A C11A C12A 121.3(8) . .
C16A C11A C12A 120.6(8) . .
C13A C12A C11A 117.6(8) . .
C13A C12A C20A 121.2(8) . .
C11A C12A C20A 121.2(8) . .
C14A C13A C12A 122.1(8) . .
C14A C13A H13A 119.0 . .
C12A C13A H13A 119.0 . .
C15A C14A C13A 120.2(9) . .
C15A C14A S1A 119.2(7) . .
C13A C14A S1A 120.4(7) . .
C14A C15A C16A 119.2(8) . .
C14A C15A H15A 120.4 . .
C16A C15A H15A 120.4 . .
C11A C16A C15A 120.2(8) . .
C11A C16A C10A 119.1(8) . .
C15A C16A C10A 120.7(8) . .
O12A S1A O14A 84.2(8) . .
O12A S1A O16A 131.4(7) . .
O14A S1A O16A 114.0(6) . .
O12A S1A O13A 114.1(5) . .
O14A S1A O13A 132.6(7) . .
O16A S1A O13A 22.5(7) . .
O12A S1A O15A 28.0(7) . .
O14A S1A O15A 111.3(6) . .
O16A S1A O15A 110.6(6) . .
O13A S1A O15A 89.7(7) . .
O12A S1A O11A 111.7(5) . .
O14A S1A O11A 29.0(8) . .
O16A S1A O11A 88.2(7) . .
O13A S1A O11A 109.7(5) . .
O15A S1A O11A 136.6(7) . .
O12A S1A C14A 108.8(4) . .
O14A S1A C14A 107.7(5) . .
O16A S1A C14A 107.4(5) . .
O13A S1A C14A 106.6(4) . .
O15A S1A C14A 105.4(5) . .
O11A S1A C14A 105.5(4) . .
C11A O1A H1A 109.5 . .
C26A C20A C12A 116.2(8) . .
C26A C20A H20A 108.2 . .
C12A C20A H20A 108.2 . .
C26A C20A H20B 108.2 . .
C12A C20A H20B 108.2 . .
H20A C20A H20B 107.4 . .
C26A C21A C22A 123.5(8) . .
C26A C21A O2A 118.8(8) . .
C22A C21A O2A 117.5(8) . .
C23A C22A C21A 117.5(9) . .
C23A C22A C30A 121.3(8) . .
C21A C22A C30A 121.2(8) . .
C22A C23A C24A 120.6(9) . .
C22A C23A H23A 119.7 . .
C24A C23A H23A 119.7 . .
C23A C24A C25A 119.7(9) . .
C23A C24A S2A 119.7(7) . .
C25A C24A S2A 120.6(7) . .
C26A C25A C24A 121.2(8) . .
C26A C25A H25A 119.4 . .
C24A C25A H25A 119.4 . .
C25A C26A C21A 117.5(9) . .
C25A C26A C20A 120.1(8) . .
C21A C26A C20A 122.4(8) . .
N22A C27A O2A 119.9(8) . .
N22A C27A N21A 126.7(9) . .
O2A C27A N21A 113.4(8) . .
N23A C28A N22A 172.4(11) . .
C27A N21A H21A 120.0 . .
C27A N21A H21B 120.0 . .
H21A N21A H21B 120.0 . .
C27A N22A C28A 116.0(8) . .
C28A N23A Na1 132.8(8) . .
O23A S2A O26A 58.1(7) . .
O23A S2A O22A 114.2(6) . .
O26A S2A O22A 146.0(7) . .
O23A S2A O24A 148.5(7) . .
O26A S2A O24A 113.6(6) . .
O22A S2A O24A 53.4(7) . .
O23A S2A O25A 56.5(7) . .
O26A S2A O25A 112.1(6) . .
O22A S2A O25A 60.2(7) . .
O24A S2A O25A 111.8(6) . .
O23A S2A O21A 112.4(5) . .
O26A S2A O21A 55.8(7) . .
O22A S2A O21A 111.8(5) . .
O24A S2A O21A 60.6(7) . .
O25A S2A O21A 149.0(7) . .
O23A S2A C24A 105.6(5) . .
O26A S2A C24A 107.1(5) . .
O22A S2A C24A 106.8(5) . .
O24A S2A C24A 105.8(5) . .
O25A S2A C24A 105.7(5) . .
O21A S2A C24A 105.2(5) . .
C27A O2A C21A 118.5(7) . .
C36A C30A C22A 115.7(7) . .
C36A C30A H30A 108.3 . .
C22A C30A H30A 108.3 . .
C36A C30A H30B 108.3 . .
C22A C30A H30B 108.3 . .
H30A C30A H30B 107.4 . .
C32A C31A O3A 119.4(8) . .
C32A C31A C36A 122.8(8) . .
O3A C31A C36A 117.7(8) . .
C31A C32A C33A 118.6(8) . .
C31A C32A C40A 122.1(8) . .
C33A C32A C40A 119.1(8) . .
C34A C33A C32A 119.7(9) . .
C34A C33A H33A 120.2 . .
C32A C33A H33A 120.2 . .
C35A C34A C33A 121.2(8) . .
C35A C34A S3A 119.2(6) . .
C33A C34A S3A 119.6(7) . .
C34A C35A C36A 120.2(8) . .
C34A C35A H35A 119.9 . .
C36A C35A H35A 119.9 . .
C35A C36A C31A 117.5(8) . .
C35A C36A C30A 119.7(8) . .
C31A C36A C30A 122.7(8) . .
N32A C37A N31A 131.5(11) . .
N32A C37A O3A 116.8(9) . .
N31A C37A O3A 111.7(10) . .
N33A C38A N32A 172.2(14) . .
C37A N31A H31A 120.0 . .
C37A N31A H31B 120.0 . .
H31A N31A H31B 120.0 . .
C37A N32A C38A 117.0(10) . .
O35A S3A O33A 84.8(9) . .
O35A S3A O31A 135.2(8) . .
O33A S3A O31A 112.8(5) . .
O35A S3A O34A 112.7(6) . .
O33A S3A O34A 135.4(8) . .
O31A S3A O34A 27.8(8) . .
O35A S3A O36A 112.5(6) . .
O33A S3A O36A 29.4(8) . .
O31A S3A O36A 85.6(8) . .
O34A S3A O36A 111.7(6) . .
O35A S3A O32A 28.8(8) . .
O33A S3A O32A 112.0(5) . .
O31A S3A O32A 112.1(5) . .
O34A S3A O32A 86.0(8) . .
O36A S3A O32A 136.4(8) . .
O35A S3A C34A 106.9(5) . .
O33A S3A C34A 106.8(4) . .
O31A S3A C34A 106.5(4) . .
O34A S3A C34A 106.4(5) . .
O36A S3A C34A 106.2(5) . .
O32A S3A C34A 106.2(4) . .
C37A O3A C31A 119.0(8) . .
C46A C40A C32A 117.3(7) . .
C46A C40A H40A 108.0 . .
C32A C40A H40A 108.0 . .
C46A C40A H40B 108.0 . .
C32A C40A H40B 108.0 . .
H40A C40A H40B 107.2 . .
C46A C41A C42A 125.8(9) . .
C46A C41A O4A 116.4(8) . .
C42A C41A O4A 117.7(8) . .
C41A C42A C43A 115.3(9) . .
C41A C42A C10A 124.5(9) . .
C43A C42A C10A 120.1(9) . .
C44A C43A C42A 120.9(9) . .
C44A C43A H43A 119.5 . .
C42A C43A H43A 119.5 . .
C45A C44A C43A 121.3(9) . .
C45A C44A S4A 120.5(7) . .
C43A C44A S4A 118.1(7) . .
C44A C45A C46A 120.1(8) . .
C44A C45A H45A 120.0 . .
C46A C45A H45A 120.0 . .
C41A C46A C45A 116.1(8) . .
C41A C46A C40A 122.3(8) . .
C45A C46A C40A 121.6(8) . .
N41A C47A N42A 128.6(10) . .
N41A C47A O4A 113.2(8) . .
N42A C47A O4A 118.2(8) . .
N43A C48A N42A 172.5(13) . .
C47A N41A H41A 120.0 . .
C47A N41A H41B 120.0 . .
H41A N41A H41B 120.0 . .
C47A N42A C48A 116.6(9) . .
O41A S4A O46A 75.9(8) . .
O41A S4A O42A 115.8(6) . .
O46A S4A O42A 135.9(7) . .
O41A S4A O45A 136.9(7) . .
O46A S4A O45A 115.0(6) . .
O42A S4A O45A 27.7(6) . .
O41A S4A O44A 36.6(8) . .
O46A S4A O44A 111.3(6) . .
O42A S4A O44A 83.5(8) . .
O45A S4A O44A 110.0(6) . .
O41A S4A O43A 111.1(5) . .
O46A S4A O43A 36.1(8) . .
O42A S4A O43A 109.7(5) . .
O45A S4A O43A 83.4(7) . .
O44A S4A O43A 143.0(8) . .
O41A S4A C44A 108.0(5) . .
O46A S4A C44A 108.1(5) . .
O42A S4A C44A 107.6(5) . .
O45A S4A C44A 107.3(5) . .
O44A S4A C44A 104.5(5) . .
O43A S4A C44A 103.8(5) . .
C47A O4A C41A 117.7(7) . .
C16B C10B C42B 115.8(8) . .
C16B C10B H10C 108.3 . .
C42B C10B H10C 108.3 . .
C16B C10B H10D 108.3 . .
C42B C10B H10D 108.3 . .
H10C C10B H10D 107.4 . .
O1B C11B C12B 117.5(8) . .
O1B C11B C16B 120.4(8) . .
C12B C11B C16B 122.0(8) . .
C11B C12B C13B 119.5(8) . .
C11B C12B C20B 121.3(8) . .
C13B C12B C20B 119.2(8) . .
C14B C13B C12B 118.8(8) . .
C14B C13B H13B 120.6 . .
C12B C13B H13B 120.6 . .
C15B C14B C13B 121.4(9) . .
C15B C14B S1AB 120.1(7) . .
C13B C14B S1AB 118.4(7) . .
C14B C15B C16B 120.9(9) . .
C14B C15B H15B 119.5 . .
C16B C15B H15B 119.5 . .
C15B C16B C11B 117.0(8) . .
C15B C16B C10B 120.3(8) . .
C11B C16B C10B 122.7(8) . .
O12B S1AB O11B 112.8(5) . .
O12B S1AB O13B 111.7(5) . .
O11B S1AB O13B 111.8(5) . .
O12B S1AB C14B 108.4(4) . .
O11B S1AB C14B 107.4(5) . .
O13B S1AB C14B 104.2(4) . .
C11B O1B H1B 109.5 . .
C26B C20B C12B 115.9(7) . .
C26B C20B H20C 108.3 . .
C12B C20B H20C 108.3 . .
C26B C20B H20D 108.3 . .
C12B C20B H20D 108.3 . .
H20C C20B H20D 107.4 . .
C26B C21B O2B 118.1(8) . .
C26B C21B C22B 124.7(8) . .
O2B C21B C22B 117.1(8) . .
C21B C22B C23B 115.5(8) . .
C21B C22B C30B 123.8(8) . .
C23B C22B C30B 120.7(8) . .
C24B C23B C22B 121.0(9) . .
C24B C23B H23B 119.5 . .
C22B C23B H23B 119.5 . .
C23B C24B C25B 121.0(9) . .
C23B C24B S2B 120.0(7) . .
C25B C24B S2B 118.9(8) . .
C24B C25B C26B 120.9(9) . .
C24B C25B H25B 119.6 . .
C26B C25B H25B 119.6 . .
C21B C26B C25B 116.6(8) . .
C21B C26B C20B 122.0(8) . .
C25B C26B C20B 121.4(8) . .
N21B C27B O2B 115.1(9) . .
N21B C27B N22B 127.6(9) . .
O2B C27B N22B 117.3(9) . .
N23B C28B N22B 173.2(14) . .
C27B N21B H21C 120.0 . .
C27B N21B H21D 120.0 . .
H21C N21B H21D 120.0 . .
C28B N22B C27B 117.6(9) . .
C28B N23B Gd5 150.9(11) . .
O21B S2B O23B 114.6(6) . .
O21B S2B O22B 110.8(6) . .
O23B S2B O22B 111.7(6) . .
O21B S2B C24B 106.6(5) . .
O23B S2B C24B 106.1(5) . .
O22B S2B C24B 106.6(5) . .
C27B O2B C21B 118.3(7) . .
C36B C30B C22B 115.6(7) . .
C36B C30B H30C 108.4 . .
C22B C30B H30C 108.4 . .
C36B C30B H30D 108.4 . .
C22B C30B H30D 108.4 . .
H30C C30B H30D 107.4 . .
O3B C31B C36B 115.5(8) . .
O3B C31B C32B 121.6(8) . .
C36B C31B C32B 122.8(9) . .
C33B C32B C31B 117.8(8) . .
C33B C32B C40B 118.9(8) . .
C31B C32B C40B 123.3(9) . .
C34B C33B C32B 120.6(8) . .
C34B C33B H33B 119.7 . .
C32B C33B H33B 119.7 . .
C33B C34B C35B 121.1(9) . .
C33B C34B S3B 119.2(7) . .
C35B C34B S3B 119.7(7) . .
C34B C35B C36B 120.1(9) . .
C34B C35B H35B 120.0 . .
C36B C35B H35B 120.0 . .
C31B C36B C35B 117.8(9) . .
C31B C36B C30B 121.7(8) . .
C35B C36B C30B 120.5(8) . .
N31B C37B N32B 128.9(11) . .
N31B C37B O3B 113.4(10) . .
N32B C37B O3B 117.6(9) . .
N33B C38B N32B 176.5(16) . .
C37B N31B H31C 120.0 . .
C37B N31B H31D 120.0 . .
H31C N31B H31D 120.0 . .
C38B N32B C37B 116.5(10) . .
O33B S3B O31B 113.6(7) . .
O33B S3B O32B 113.5(6) . .
O31B S3B O32B 110.0(7) . .
O33B S3B C34B 107.3(5) . .
O31B S3B C34B 106.5(5) . .
O32B S3B C34B 105.2(5) . .
S3B O32B Na1 139.7(7) . .
C37B O3B C31B 124.1(8) . .
C46B C40B C32B 115.5(7) . .
C46B C40B H40C 108.4 . .
C32B C40B H40C 108.4 . .
C46B C40B H40D 108.4 . .
C32B C40B H40D 108.4 . .
H40C C40B H40D 107.5 . .
C42B C41B C46B 123.0(9) . .
C42B C41B O4B 119.6(9) . .
C46B C41B O4B 117.5(9) . .
C43B C42B C41B 116.8(9) . .
C43B C42B C10B 122.5(9) . .
C41B C42B C10B 120.5(9) . .
C42B C43B C44B 122.4(10) . .
C42B C43B H43B 118.8 . .
C44B C43B H43B 118.8 . .
C43B C44B C45B 120.5(10) . .
C43B C44B S4B 121.0(8) . .
C45B C44B S4B 118.4(8) . .
C44B C45B C46B 119.4(10) . .
C44B C45B H45B 120.3 . .
C46B C45B H45B 120.3 . .
C41B C46B C45B 117.9(10) . .
C41B C46B C40B 120.8(9) . .
C45B C46B C40B 121.2(9) . .
N41B C47B N42B 129.8(10) . .
N41B C47B O4B 112.5(9) . .
N42B C47B O4B 117.6(9) . .
N43B C48B N42B 174.0(14) . .
C47B N41B H41C 120.0 . .
C47B N41B H41D 120.0 . .
H41C N41B H41D 120.0 . .
C47B N42B C48B 117.5(10) . .
O41B S4B O46B 140.9(8) . .
O41B S4B O42B 113.9(6) . .
O46B S4B O42B 71.9(9) . .
O41B S4B O44B 38.7(9) . .
O46B S4B O44B 112.8(6) . .
O42B S4B O44B 142.5(9) . .
O41B S4B O45B 74.2(9) . .
O46B S4B O45B 112.2(6) . .
O42B S4B O45B 42.5(9) . .
O44B S4B O45B 111.1(6) . .
O41B S4B O43B 112.0(6) . .
O46B S4B O43B 40.5(9) . .
O42B S4B O43B 111.0(6) . .
O44B S4B O43B 75.3(9) . .
O45B S4B O43B 144.2(9) . .
O41B S4B C44B 107.4(5) . .
O46B S4B C44B 107.4(6) . .
O42B S4B C44B 106.7(5) . .
O44B S4B C44B 106.9(5) . .
O45B S4B C44B 106.1(6) . .
O43B S4B C44B 105.3(5) . .
C47B O4B C41B 118.2(7) . .
C2 N1 C4 106.9(15) . .
C2 N1 C1 124.7(15) . .
C4 N1 C1 128.4(15) . .
C2 N2 C3 105.6(14) . .
C2 N2 C5 128.8(14) . .
C3 N2 C5 125.6(15) . .
N1 C1 H1C 109.5 . .
N1 C1 H1D 109.5 . .
H1C C1 H1D 109.5 . .
N1 C1 H1E 109.5 . .
H1C C1 H1E 109.5 . .
H1D C1 H1E 109.5 . .
N1 C2 N2 111.9(14) . .
N1 C2 H2 124.1 . .
N2 C2 H2 124.1 . .
C4 C3 N2 106.1(13) . .
C4 C3 H3 126.9 . .
N2 C3 H3 126.9 . .
C3 C4 N1 109.5(14) . .
C3 C4 H4 125.2 . .
N1 C4 H4 125.2 . .
N2 C5 C6 105.8(12) . .
N2 C5 H5A 110.6 . .
C6 C5 H5A 110.6 . .
N2 C5 H5B 110.6 . .
C6 C5 H5B 110.6 . .
H5A C5 H5B 108.7 . .
C7 C6 C5 108.7(13) . .
C7 C6 H6A 109.9 . .
C5 C6 H6A 109.9 . .
C7 C6 H6B 109.9 . .
C5 C6 H6B 109.9 . .
H6A C6 H6B 108.3 . .
C6 C7 C8 110.1(15) . .
C6 C7 H7A 109.6 . .
C8 C7 H7A 109.6 . .
C6 C7 H7B 109.6 . .
C8 C7 H7B 109.6 . .
H7A C7 H7B 108.1 . .
C7 C8 H8A 109.5 . .
C7 C8 H8B 109.5 . .
H8A C8 H8B 109.5 . .
C7 C8 H8C 109.5 . .
H8A C8 H8C 109.5 . .
H8B C8 H8C 109.5 . .
O15W Gd1 O16W 69.9(7) . .
O15W Gd1 O11W 79.3(3) . 6_565
O16W Gd1 O11W 95.2(3) . 6_565
O15W Gd1 O11W 79.3(3) . .
O16W Gd1 O11W 95.2(3) . .
O11W Gd1 O11W 151.2(5) 6_565 .
O15W Gd1 O13W 142.5(7) . .
O16W Gd1 O13W 147.6(6) . .
O11W Gd1 O13W 92.7(3) 6_565 .
O11W Gd1 O13W 92.7(3) . .
O15W Gd1 O12W 132.6(5) . 6_565
O16W Gd1 O12W 78.6(5) . 6_565
O11W Gd1 O12W 69.0(4) 6_565 6_565
O11W Gd1 O12W 139.4(4) . 6_565
O13W Gd1 O12W 75.0(5) . 6_565
O15W Gd1 O12W 132.6(5) . .
O16W Gd1 O12W 78.6(5) . .
O11W Gd1 O12W 139.4(4) 6_565 .
O11W Gd1 O12W 69.0(4) . .
O13W Gd1 O12W 75.0(5) . .
O12W Gd1 O12W 70.5(6) 6_565 .
O15W Gd1 O14W 74.6(7) . .
O16W Gd1 O14W 144.5(7) . .
O11W Gd1 O14W 78.0(3) 6_565 .
O11W Gd1 O14W 78.0(3) . .
O13W Gd1 O14W 67.9(7) . .
O12W Gd1 O14W 128.4(5) 6_565 .
O12W Gd1 O14W 128.4(5) . .
O23W Gd2 O22W 86.9(14) . .
O23W Gd2 O27W 123.1(10) . .
O22W Gd2 O27W 139.9(10) . .
O23W Gd2 O27W 123.1(10) . 6
O22W Gd2 O27W 139.9(10) . 6
O27W Gd2 O27W 47.1(9) . 6
O23W Gd2 O24W 85.1(10) . .
O22W Gd2 O24W 161.5(7) . .
O27W Gd2 O24W 39.7(8) . .
O27W Gd2 O24W 57.2(6) 6 .
O23W Gd2 O24W 85.1(10) . 6
O22W Gd2 O24W 161.5(6) . 6
O27W Gd2 O24W 57.2(6) . 6
O27W Gd2 O24W 39.7(8) 6 6
O24W Gd2 O24W 33.1(9) . 6
O23W Gd2 O25W 145.7(6) . .
O22W Gd2 O25W 92.5(11) . .
O27W Gd2 O25W 47.5(8) . .
O27W Gd2 O25W 77.0(9) 6 .
O24W Gd2 O25W 85.0(9) . .
O24W Gd2 O25W 103.5(8) 6 .
O23W Gd2 O25W 145.7(6) . 6
O22W Gd2 O25W 92.5(11) . 6
O27W Gd2 O25W 77.0(9) . 6
O27W Gd2 O25W 47.5(8) 6 6
O24W Gd2 O25W 103.5(8) . 6
O24W Gd2 O25W 85.0(9) 6 6
O25W Gd2 O25W 68.6(12) . 6
O23W Gd2 O26W 32.9(10) . .
O22W Gd2 O26W 119.8(15) . .
O27W Gd2 O26W 93.3(11) . .
O27W Gd2 O26W 93.3(11) 6 .
O24W Gd2 O26W 53.8(11) . .
O24W Gd2 O26W 53.8(11) 6 .
O25W Gd2 O26W 134.0(9) . .
O25W Gd2 O26W 134.0(9) 6 .
O23W Gd2 O21W 73.5(3) . .
O22W Gd2 O21W 88.8(4) . .
O27W Gd2 O21W 77.1(6) . .
O27W Gd2 O21W 122.9(5) 6 .
O24W Gd2 O21W 73.0(5) . .
O24W Gd2 O21W 104.8(5) 6 .
O25W Gd2 O21W 72.2(7) . .
O25W Gd2 O21W 140.8(7) 6 .
O26W Gd2 O21W 76.4(3) . .
O23W Gd2 O21W 73.5(3) . 6
O22W Gd2 O21W 88.8(4) . 6
O27W Gd2 O21W 122.9(5) . 6
O27W Gd2 O21W 77.1(6) 6 6
O24W Gd2 O21W 104.8(5) . 6
O24W Gd2 O21W 73.0(5) 6 6
O25W Gd2 O21W 140.8(7) . 6
O25W Gd2 O21W 72.2(7) 6 6
O26W Gd2 O21W 76.4(3) . 6
O21W Gd2 O21W 146.9(6) . 6
O23W Gd2 O28W 128.0(9) . 6
O22W Gd2 O28W 57.9(10) . 6
O27W Gd2 O28W 107.4(9) . 6
O27W Gd2 O28W 82.0(8) 6 6
O24W Gd2 O28W 138.5(8) . 6
O24W Gd2 O28W 115.9(7) 6 6
O25W Gd2 O28W 78.4(8) . 6
O25W Gd2 O28W 35.0(8) 6 6
O26W Gd2 O28W 145.6(6) . 6
O21W Gd2 O28W 134.2(5) . 6
O21W Gd2 O28W 69.3(6) 6 6
O36W Gd3 O33W 93(2) . .
O36W Gd3 O31W 137(2) . .
O33W Gd3 O31W 130(3) . .
O36W Gd3 O34W 61.8(12) . 6_565
O33W Gd3 O34W 58.1(15) . 6_565
O31W Gd3 O34W 136.5(10) . 6_565
O36W Gd3 O34W 61.8(12) . .
O33W Gd3 O34W 58.1(15) . .
O31W Gd3 O34W 136.5(10) . .
O34W Gd3 O34W 86(2) 6_565 .
O36W Gd3 O35W 64.3(11) . .
O33W Gd3 O35W 123.6(12) . .
O31W Gd3 O35W 87.4(16) . .
O34W Gd3 O35W 126.1(12) 6_565 .
O34W Gd3 O35W 65.9(13) . .
O36W Gd3 O35W 64.3(11) . 6_565
O33W Gd3 O35W 123.6(12) . 6_565
O31W Gd3 O35W 87.4(16) . 6_565
O34W Gd3 O35W 65.9(13) 6_565 6_565
O34W Gd3 O35W 126.1(12) . 6_565
O35W Gd3 O35W 93.8(17) . 6_565
O36W Gd3 O32W 126.2(5) . .
O33W Gd3 O32W 96.0(12) . .
O31W Gd3 O32W 58.2(8) . .
O34W Gd3 O32W 154.1(11) 6_565 .
O34W Gd3 O32W 79.3(11) . .
O35W Gd3 O32W 66.5(9) . .
O35W Gd3 O32W 139.7(9) 6_565 .
O36W Gd3 O32W 126.2(5) . 6_565
O33W Gd3 O32W 96.0(12) . 6_565
O31W Gd3 O32W 58.2(8) . 6_565
O34W Gd3 O32W 79.3(11) 6_565 6_565
O34W Gd3 O32W 154.1(11) . 6_565
O35W Gd3 O32W 139.7(9) . 6_565
O35W Gd3 O32W 66.5(9) 6_565 6_565
O32W Gd3 O32W 105.3(8) . 6_565
O41W Gd4 O41W 159.2(11) 6 .
O41W Gd4 O46W 100.9(15) 6 .
O41W Gd4 O46W 71.0(15) . .
O41W Gd4 O46W 71.0(15) 6 6
O41W Gd4 O46W 100.9(15) . 6
O46W Gd4 O46W 30(3) . 6
O41W Gd4 O45W 99.8(6) 6 .
O41W Gd4 O45W 99.8(6) . .
O46W Gd4 O45W 132(3) . .
O46W Gd4 O45W 132(3) 6 .
O41W Gd4 O42W 130.4(8) 6 .
O41W Gd4 O42W 63.8(9) . .
O46W Gd4 O42W 62.3(18) . .
O46W Gd4 O42W 79.9(17) 6 .
O45W Gd4 O42W 71(2) . .
O41W Gd4 O42W 63.8(9) 6 6
O41W Gd4 O42W 130.4(8) . 6
O46W Gd4 O42W 80.0(17) . 6
O46W Gd4 O42W 62.3(18) 6 6
O45W Gd4 O42W 71(2) . 6
O42W Gd4 O42W 67.3(15) . 6
O41W Gd4 O43W 80.1(5) 6 .
O41W Gd4 O43W 80.1(5) . .
O46W Gd4 O43W 84(2) . .
O46W Gd4 O43W 84(2) 6 .
O45W Gd4 O43W 142(3) . .
O42W Gd4 O43W 136.6(12) . .
O42W Gd4 O43W 136.6(12) 6 .
O41W Gd4 O44W 108.9(10) 6 .
O41W Gd4 O44W 69.0(10) . .
O46W Gd4 O44W 134.5(17) . .
O46W Gd4 O44W 152.0(19) 6 .
O45W Gd4 O44W 76(3) . .
O42W Gd4 O44W 115.2(11) . .
O42W Gd4 O44W 144.2(12) 6 .
O43W Gd4 O44W 68.4(16) . .
O41W Gd4 O44W 69.0(10) 6 6
O41W Gd4 O44W 108.9(10) . 6
O46W Gd4 O44W 152.0(19) . 6
O46W Gd4 O44W 134.5(17) 6 6
O45W Gd4 O44W 76(3) . 6
O42W Gd4 O44W 144.2(12) . 6
O42W Gd4 O44W 115.2(11) 6 6
O43W Gd4 O44W 68.4(16) . 6
O44W Gd4 O44W 40.6(18) . 6
Gd5 Gd5 O54W 63.4(2) 6 .
Gd5 Gd5 O52W 95.0(9) 6 .
O54W Gd5 O52W 150.3(14) . .
Gd5 Gd5 O51W 107.0(4) 6 .
O54W Gd5 O51W 107.8(15) . .
O52W Gd5 O51W 57.0(11) . .
Gd5 Gd5 O53W 110.2(8) 6 .
O54W Gd5 O53W 92.0(17) . .
O52W Gd5 O53W 115.4(14) . .
O51W Gd5 O53W 142.6(9) . .
Gd5 Gd5 N23B 167.2(3) 6 .
O54W Gd5 N23B 128.7(4) . .
O52W Gd5 N23B 75.2(9) . .
O51W Gd5 N23B 74.7(5) . .
O53W Gd5 N23B 68.2(9) . .
O01W Na1 O32B 95.6(5) . .
O01W Na1 O02W 92.7(6) . .
O32B Na1 O02W 171.5(6) . .
O01W Na1 O03W 168.5(6) . .
O32B Na1 O03W 83.3(4) . .
O02W Na1 O03W 88.2(5) . .
O01W Na1 O04W 84.4(13) . .
O32B Na1 O04W 88.5(12) . .
O02W Na1 O04W 90.5(12) . .
O03W Na1 O04W 84.2(13) . .
O01W Na1 N23A 92.9(5) . .
O32B Na1 N23A 94.4(4) . .
O02W Na1 N23A 87.0(4) . .
O03W Na1 N23A 98.6(5) . .
O04W Na1 N23A 176.2(12) . .
O06W Na2 O09W 159.3(19) . .
O06W Na2 O05W 78.4(7) . 6
O09W Na2 O05W 87.3(14) . 6
O06W Na2 O05W 78.4(7) . .
O09W Na2 O05W 87.3(14) . .
O05W Na2 O05W 92.5(12) 6 .
O06W Na2 O08W 114.1(8) . .
O09W Na2 O08W 76.5(12) . .
O05W Na2 O08W 161.0(10) 6 .
O05W Na2 O08W 77.1(8) . .
O06W Na2 O08W 114.1(8) . 6
O09W Na2 O08W 76.5(12) . 6
O05W Na2 O08W 77.1(8) 6 6
O05W Na2 O08W 161.0(10) . 6
O08W Na2 O08W 108.1(15) . 6
O06W Na2 O07W 45.3(6) . .
O09W Na2 O07W 155.5(18) . .
O05W Na2 O07W 109.2(7) 6 .
O05W Na2 O07W 109.2(7) . .
O08W Na2 O07W 89.3(7) . .
O08W Na2 O07W 89.3(7) 6 .
O30W Na3 O30W 104(2) . 6_565
O30W Na3 O36W 126.9(12) . .
O30W Na3 O36W 126.9(12) 6_565 .
O30W Na3 O35W 155.6(12) . 6_565
O30W Na3 O35W 84.4(13) 6_565 6_565
O36W Na3 O35W 56.8(11) . 6_565
O30W Na3 O35W 84.4(13) . .
O30W Na3 O35W 155.6(12) 6_565 .
O36W Na3 O35W 56.8(11) . .
O35W Na3 O35W 79.7(14) 6_565 .
O30W Na3 Na3 98.5(10) . 5_667
O30W Na3 Na3 98.5(10) 6_565 5_667
O36W Na3 Na3 62.5(13) . 5_667
O35W Na3 Na3 103.0(7) 6_565 5_667
O35W Na3 Na3 103.0(7) . 5_667
H17A O17W H17B 108.3 . .
H18A O18W H18B 108.3 . .
H19A O19W H19B 108.3 . .
H20E O20W H20F 108.5 . .
O24W O24W Gd2 73.4(5) 6 .
Gd3 O35W Na3 90.8(10) . .
Gd3 O36W Na3 108(2) . .
O46W O43W O46W 42(4) 5_656 2_656
O46W O43W Gd4 123(3) 5_656 .
O46W O43W Gd4 123(3) 2_656 .
O44W O44W Gd4 69.7(9) 6 .
O46W O46W O43W 68.9(18) 6 5_656
O46W O46W Gd4 74.8(14) 6 .
O43W O46W Gd4 133(3) 5_656 .
Gd5 O54W Gd5 53.3(5) 6 .

loop_
_geom_bond_atom_site_label_1
_geom_bond_atom_site_label_2
_geom_bond_distance
_geom_bond_site_symmetry_2
C10A C42A 1.488(13) .
C10A C16A 1.540(12) .
C10A H10A 0.9900 .
C10A H10B 0.9900 .
C11A O1A 1.369(10) .
C11A C16A 1.388(12) .
C11A C12A 1.401(12) .
C12A C13A 1.389(13) .
C12A C20A 1.514(12) .
C13A C14A 1.378(13) .
C13A H13A 0.9500 .
C14A C15A 1.376(12) .
C14A S1A 1.761(10) .
C15A C16A 1.402(12) .
C15A H15A 0.9500 .
S1A O12A 1.432(7) .
S1A O14A 1.443(8) .
S1A O16A 1.448(8) .
S1A O13A 1.456(7) .
S1A O15A 1.477(8) .
S1A O11A 1.483(7) .
O1A H1A 0.8400 .
C20A C26A 1.495(13) .
C20A H20A 0.9900 .
C20A H20B 0.9900 .
C21A C26A 1.387(12) .
C21A C22A 1.394(13) .
C21A O2A 1.405(10) .
C22A C23A 1.370(13) .
C22A C30A 1.528(13) .
C23A C24A 1.394(13) .
C23A H23A 0.9500 .
C24A C25A 1.399(13) .
C24A S2A 1.773(10) .
C25A C26A 1.359(13) .
C25A H25A 0.9500 .
C27A N22A 1.312(12) .
C27A O2A 1.327(11) .
C27A N21A 1.331(12) .
C28A N23A 1.148(14) .
C28A N22A 1.324(14) .
N21A H21A 0.8800 .
N21A H21B 0.8800 .
N23A Na1 2.579(13) .
S2A O23A 1.403(8) .
S2A O26A 1.403(9) .
S2A O22A 1.406(8) .
S2A O24A 1.411(9) .
S2A O25A 1.423(8) .
S2A O21A 1.424(8) .
C30A C36A 1.524(12) .
C30A H30A 0.9900 .
C30A H30B 0.9900 .
C31A C32A 1.369(12) .
C31A O3A 1.386(10) .
C31A C36A 1.403(12) .
C32A C33A 1.389(13) .
C32A C40A 1.527(12) .
C33A C34A 1.388(12) .
C33A H33A 0.9500 .
C34A C35A 1.379(12) .
C34A S3A 1.778(9) .
C35A C36A 1.391(12) .
C35A H35A 0.9500 .
C37A N32A 1.295(14) .
C37A N31A 1.310(13) .
C37A O3A 1.353(12) .
C38A N33A 1.110(13) .
C38A N32A 1.347(14) .
N31A H31A 0.8800 .
N31A H31B 0.8800 .
S3A O35A 1.434(8) .
S3A O33A 1.435(8) .
S3A O31A 1.440(7) .
S3A O34A 1.440(8) .
S3A O36A 1.443(8) .
S3A O32A 1.443(7) .
C40A C46A 1.500(12) .
C40A H40A 0.9900 .
C40A H40B 0.9900 .
C41A C46A 1.384(12) .
C41A C42A 1.392(13) .
C41A O4A 1.418(10) .
C42A C43A 1.400(13) .
C43A C44A 1.387(12) .
C43A H43A 0.9500 .
C44A C45A 1.377(12) .
C44A S4A 1.763(10) .
C45A C46A 1.410(12) .
C45A H45A 0.9500 .
C47A N41A 1.305(12) .
C47A N42A 1.309(12) .
C47A O4A 1.338(11) .
C48A N43A 1.122(14) .
C48A N42A 1.332(14) .
N41A H41A 0.8800 .
N41A H41B 0.8800 .
S4A O41A 1.400(8) .
S4A O46A 1.403(8) .
S4A O42A 1.411(8) .
S4A O45A 1.415(8) .
S4A O44A 1.451(8) .
S4A O43A 1.460(8) .
C10B C16B 1.507(12) .
C10B C42B 1.513(13) .
C10B H10C 0.9900 .
C10B H10D 0.9900 .
C11B O1B 1.378(10) .
C11B C12B 1.383(12) .
C11B C16B 1.405(12) .
C12B C13B 1.384(12) .
C12B C20B 1.515(13) .
C13B C14B 1.381(13) .
C13B H13B 0.9500 .
C14B C15B 1.379(13) .
C14B S1AB 1.785(9) .
C15B C16B 1.382(13) .
C15B H15B 0.9500 .
S1AB O12B 1.450(8) .
S1AB O11B 1.454(8) .
S1AB O13B 1.461(8) .
O1B H1B 0.8400 .
C20B C26B 1.496(12) .
C20B H20C 0.9900 .
C20B H20D 0.9900 .
C21B C26B 1.380(12) .
C21B O2B 1.393(10) .
C21B C22B 1.398(12) .
C22B C23B 1.409(13) .
C22B C30B 1.517(13) .
C23B C24B 1.368(13) .
C23B H23B 0.9500 .
C24B C25B 1.375(13) .
C24B S2B 1.765(9) .
C25B C26B 1.393(12) .
C25B H25B 0.9500 .
C27B N21B 1.302(12) .
C27B O2B 1.327(11) .
C27B N22B 1.333(13) .
C28B N23B 1.158(15) .
C28B N22B 1.300(14) .
N21B H21C 0.8800 .
N21B H21D 0.8800 .
N23B Gd5 2.482(12) .
S2B O21B 1.428(9) .
S2B O23B 1.429(9) .
S2B O22B 1.434(10) .
C30B C36B 1.508(12) .
C30B H30C 0.9900 .
C30B H30D 0.9900 .
C31B O3B 1.389(11) .
C31B C36B 1.389(13) .
C31B C32B 1.402(13) .
C32B C33B 1.384(13) .
C32B C40B 1.529(13) .
C33B C34B 1.379(13) .
C33B H33B 0.9500 .
C34B C35B 1.388(13) .
C34B S3B 1.775(10) .
C35B C36B 1.395(13) .
C35B H35B 0.9500 .
C37B N31B 1.289(13) .
C37B N32B 1.337(14) .
C37B O3B 1.338(12) .
C38B N33B 1.145(16) .
C38B N32B 1.319(15) .
N31B H31C 0.8800 .
N31B H31D 0.8800 .
S3B O33B 1.414(10) .
S3B O31B 1.428(9) .
S3B O32B 1.448(10) .
O32B Na1 2.364(11) .
C40B C46B 1.511(14) .
C40B H40C 0.9900 .
C40B H40D 0.9900 .
C41B C42B 1.388(14) .
C41B C46B 1.390(14) .
C41B O4B 1.408(11) .
C42B C43B 1.358(14) .
C43B C44B 1.367(14) .
C43B H43B 0.9500 .
C44B C45B 1.381(14) .
C44B S4B 1.777(11) .
C45B C46B 1.390(14) .
C45B H45B 0.9500 .
C47B N41B 1.306(13) .
C47B N42B 1.323(13) .
C47B O4B 1.329(12) .
C48B N43B 1.149(15) .
C48B N42B 1.327(15) .
N41B H41C 0.8800 .
N41B H41D 0.8800 .
S4B O41B 1.362(9) .
S4B O46B 1.368(9) .
S4B O42B 1.376(9) .
S4B O44B 1.378(9) .
S4B O45B 1.385(10) .
S4B O43B 1.392(9) .
N1 C2 1.31(2) .
N1 C4 1.345(17) .
N1 C1 1.48(2) .
N2 C2 1.31(2) .
N2 C3 1.409(16) .
N2 C5 1.48(2) .
C1 H1C 0.9800 .
C1 H1D 0.9800 .
C1 H1E 0.9800 .
C2 H2 0.9500 .
C3 C4 1.33(2) .
C3 H3 0.9500 .
C4 H4 0.9500 .
C5 C6 1.58(2) .
C5 H5A 0.9900 .
C5 H5B 0.9900 .
C6 C7 1.41(2) .
C6 H6A 0.9900 .
C6 H6B 0.9900 .
C7 C8 1.55(2) .
C7 H7A 0.9900 .
C7 H7B 0.9900 .
C8 H8A 0.9800 .
C8 H8B 0.9800 .
C8 H8C 0.9800 .
Gd1 O15W 2.323(17) .
Gd1 O16W 2.350(15) .
Gd1 O11W 2.386(10) 6_565
Gd1 O11W 2.386(10) .
Gd1 O13W 2.387(17) .
Gd1 O12W 2.424(11) 6_565
Gd1 O12W 2.424(11) .
Gd1 O14W 2.437(17) .
Gd2 O23W 2.361(17) .
Gd2 O22W 2.383(19) .
Gd2 O27W 2.389(14) .
Gd2 O27W 2.389(14) 6
Gd2 O24W 2.390(14) .
Gd2 O24W 2.390(14) 6
Gd2 O25W 2.419(15) .
Gd2 O25W 2.419(15) 6
Gd2 O26W 2.439(19) .
Gd2 O21W 2.419(8) .
Gd2 O21W 2.419(8) 6
Gd2 O28W 2.461(19) 6
Gd3 O36W 2.34(6) .
Gd3 O33W 2.36(8) .
Gd3 O31W 2.38(8) .
Gd3 O34W 2.44(3) 6_565
Gd3 O34W 2.44(3) .
Gd3 O35W 2.59(3) .
Gd3 O35W 2.59(3) 6_565
Gd3 O32W 2.60(2) .
Gd3 O32W 2.60(2) 6_565
Gd4 O41W 2.389(14) 6
Gd4 O41W 2.389(14) .
Gd4 O46W 2.40(2) .
Gd4 O46W 2.40(2) 6
Gd4 O45W 2.41(2) .
Gd4 O42W 2.415(17) .
Gd4 O42W 2.415(17) 6
Gd4 O43W 2.43(2) .
Gd4 O44W 2.435(18) .
Gd4 O44W 2.435(18) 6
Gd5 Gd5 2.158(5) 6
Gd5 O54W 2.41(2) .
Gd5 O52W 2.425(18) .
Gd5 O51W 2.427(13) .
Gd5 O53W 2.454(18) .
Na1 O01W 2.325(18) .
Na1 O02W 2.381(13) .
Na1 O03W 2.428(16) .
Na1 O04W 2.57(5) .
Na2 O06W 2.36(3) .
Na2 O09W 2.44(7) .
Na2 O05W 2.49(2) 6
Na2 O05W 2.49(2) .
Na2 O08W 2.60(3) .
Na2 O08W 2.60(3) 6
Na2 O07W 2.891(17) .
Na3 O30W 2.20(3) .
Na3 O30W 2.20(3) 6_565
Na3 O36W 2.53(6) .
Na3 O35W 2.95(4) 6_565
Na3 O35W 2.95(4) .
Na3 Na3 3.321(17) 5_667
O17W H17A 0.8510 .
O17W H17B 0.8488 .
O18W H18A 0.8507 .
O18W H18B 0.8499 .
O19W H19A 0.8518 .
O19W H19B 0.8482 .
O20W H20E 0.8503 .
O20W H20F 0.8486 .
O24W O24W 1.36(4) 6
O43W O46W 1.75(6) 5_656
O43W O46W 1.75(6) 2_656
O44W O44W 1.69(7) 6
O46W O46W 1.26(12) 6
O46W O43W 1.75(6) 5_656
O54W Gd5 2.41(2) 6

loop_
_geom_hbond_atom_site_label_D
_geom_hbond_atom_site_label_H
_geom_hbond_atom_site_label_A
_geom_hbond_distance_DH
_geom_hbond_distance_HA
_geom_hbond_distance_DA
_geom_hbond_angle_DHA
_geom_hbond_site_symmetry_A
O1A H1A O13B 0.84 1.95 2.764(9) 163.1 7_556
O1B H1B O13A 0.84 1.94 2.736(10) 158.2 7_556
O1B H1B O16A 0.84 1.99 2.811(15) 165.7 7_556
O17W H17A O12A 0.85 2.13 2.849(12) 142.6 .
O17W H17A O14A 0.85 2.44 3.186(19) 146.4 .
O17W H17B O36A 0.85 1.91 2.697(15) 153.0 .
O17W H17B O33A 0.85 2.09 2.852(12) 149.8 .
O18W H18A O1A 0.85 2.13 2.975(10) 172.8 .
O18W H18B O28W 0.85 1.90 2.70(2) 158.6 7_556
O18W H18B O25W 0.85 1.95 2.74(2) 154.3 7_556
O19W H19A O1B 0.85 2.10 2.940(10) 171.1 .
O19W H19B O23B 0.85 2.10 2.938(12) 171.1 .
O20W H20E O12B 0.85 2.08 2.892(11) 159.9 .
O20W H20F O32B 0.85 2.36 3.034(14) 136.6 .
N21A H21A O02W 0.88 2.09 2.928(14) 158.7 .
N21A H21B O17W 0.88 2.02 2.877(10) 163.4 .
N31A H31A O51W 0.88 2.17 2.996(16) 155.3 8_454
N31A H31B O18W 0.88 2.02 2.901(13) 177.3 .
N41A H41A O30W 0.88 2.09 2.93(3) 160.8 7_556
N41A H41B O17W 0.88 2.00 2.871(10) 168.3 .
N21B H21C O20W 0.88 2.03 2.902(12) 169.6 .
N21B H21D O41W 0.88 2.51 3.11(2) 126.7 .
N21B H21D O42W 0.88 2.58 3.17(3) 125.2 .
N31B H31C O49W 0.88 2.06 2.91(2) 162.8 .
N31B H31D O19W 0.88 2.03 2.876(13) 160.9 .
N41B H41C O01W 0.88 2.14 2.935(16) 149.4 .
N41B H41D O20W 0.88 2.02 2.874(12) 162.6 .

loop_
_platon_squeeze_void_nr
_platon_squeeze_void_average_x
_platon_squeeze_void_average_y
_platon_squeeze_void_average_z
_platon_squeeze_void_volume
_platon_squeeze_void_count_electrons
1 0.015 0.000 0.642 6.9 1.6
2 0.304 0.000 0.459 142.7 6.4
3 0.266 0.000 0.237 19.3 -1.4
4 0.696 0.000 0.541 142.7 6.9
5 0.734 0.000 0.763 19.3 -1.6
6 0.985 0.000 0.358 6.9 1.5
7 0.250 0.163 0.515 39.5 2.4
8 0.750 0.163 0.485 39.5 3.3
9 0.250 0.337 0.485 39.5 3.1
10 0.750 0.337 0.515 39.5 2.2
11 0.196 0.500 0.541 142.6 6.9
12 0.804 0.500 0.459 142.7 6.4
13 0.234 0.500 0.763 19.3 -1.6
14 0.766 0.500 0.237 19.2 -1.4
15 0.485 0.500 0.358 6.9 1.5
16 0.515 0.500 0.642 6.9 1.6
17 0.250 0.663 0.485 39.5 3.3
18 0.750 0.663 0.515 39.5 2.4
19 0.250 0.837 0.515 39.5 2.2
20 0.750 0.837 0.485 39.5 3.1
